data_7133302
loop_
_publ_author_name
'Lillo, Hayley L.'
'Buss, Joshua A.'

_publ_section_title
;
 A dinuclear nickel peroxycarbonate complex: CO<sub>2</sub> addition
 promotes H<sub>2</sub>O<sub>2</sub> release.
;
_journal_issue 65
_journal_name_full 'Chemical communications (Cambridge, England)'
_journal_page_first 8549
_journal_page_last 8552
_journal_paper_doi 10.1039/d4cc02241f
_journal_volume 60
_journal_year 2024
_chemical_formula_moiety 'C74 H82 N12 Ni4 O10, 2(C F3 O3 S), [+ solvents]'
_chemical_formula_sum 'C76 H82 F6 N12 Ni4 O16 S2'
_chemical_formula_weight 1832.49
_space_group_crystal_system monoclinic
_space_group_IT_number 14
_space_group_name_Hall '-P 2ybc'
_space_group_name_H-M_alt 'P 1 21/c 1'
_atom_sites_solution_hydrogens mixed
_atom_sites_solution_primary dual
_audit_creation_date 2024-06-20
_audit_creation_method
;
Olex2 1.3
(compiled 2020.11.12 svn.r5f609507 for OlexSys, GUI svn.r6408)
;
_audit_update_record
;
2024-06-20 deposited with the CCDC.	2024-07-08 downloaded from the CCDC.
;
_cell_angle_alpha 90
_cell_angle_beta 111.887(5)
_cell_angle_gamma 90
_cell_formula_units_Z 4
_cell_length_a 16.1401(9)
_cell_length_b 32.5762(9)
_cell_length_c 17.5728(6)
_cell_measurement_reflns_used 17266
_cell_measurement_temperature 85
_cell_measurement_theta_max 66.5910
_cell_measurement_theta_min 2.7240
_cell_volume 8573.5(7)
_computing_cell_refinement 'CrysAlisPro 1.171.43.95a (Rigaku OD, 2023)'
_computing_data_collection 'DTREK_VERSION=d*TREK version 9.9.9.4 W9RSSI -- Aug 22 2012'
_computing_data_reduction 'CrysAlisPro 1.171.43.95a (Rigaku OD, 2023)'
_computing_molecular_graphics 'Olex2 1.3 (Dolomanov et al., 2009)'
_computing_publication_material 'Olex2 1.3 (Dolomanov et al., 2009)'
_computing_structure_refinement 'SHELXL 2018/3 (Sheldrick, 2015)'
_computing_structure_solution 'SHELXT 2018/2 (Sheldrick, 2018)'
_diffrn_ambient_temperature 85
_diffrn_detector 'CCD plate'
_diffrn_measured_fraction_theta_full 0.998
_diffrn_measured_fraction_theta_max 0.984
_diffrn_measurement_details
;
List of Runs (angles in degrees, time in seconds):

  # Type    Start    End  Width  t~exp~   \w     \q     \k     \f   Frames
#--------------------------------------------------------------------------
  1  \w   -110.00  70.00   1.00    1.00    --  -20.00   0.00-180.00  180
  2  \w    -45.00   0.00   1.00    1.00    --  -20.00  72.00   0.00   45
  3  \w    -45.00   0.00   1.00    1.00    --  -20.00  72.00   0.00   45
  4  \w    -25.00  43.00   1.00    1.00    --  -20.00  36.00 120.00   68
  5  \w    -45.00   0.00   1.00    1.00    --  -20.00  72.00-180.00   45
  6  \w   -173.00-128.00   1.00   20.00    --  -92.00 -36.00 120.00   45
  7  \w   -133.00 -88.00   1.00   20.00    --  -92.00 -36.00 -60.00   45
  8  \w   -104.00 -59.00   1.00   20.00    --  -92.00  36.00  60.00   45
  9  \w   -122.00 -77.00   1.00   20.00    --  -92.00 -72.00  60.00   45
 10  \w   -174.00 -78.00   1.00   20.00    --  -92.00 -72.00-120.00   96
 11  \w    -93.00 -35.00   1.00   20.00    --  -92.00  36.00-120.00   58
 12  \w   -176.00 -77.00   1.00   20.00    --  -92.00 -72.00 -60.00   99
 13  \w   -147.00 -75.00   1.00   20.00    --  -92.00 -72.00-180.00   72
 14  \w   -176.00 -77.00   1.00   20.00    --  -92.00 -72.00 120.00   99
 15  \w   -177.00-116.00   1.00   20.00    --  -92.00 -36.00  60.00   61
 16  \w    -87.00  -9.00   1.00   20.00    --  -92.00  36.00 -60.00   78
 17  \w   -102.00 -14.00   1.00   20.00    --  -92.00  36.00   0.00   88
 18  \w   -102.00 -21.00   1.00   20.00    --  -92.00  72.00 120.00   81
 19  \w   -175.00-104.00   1.00   20.00    --  -92.00 -36.00   0.00   71
 20  \w   -104.00 -52.00   1.00   20.00    --  -92.00  72.00  60.00   52
 21  \w   -109.00 -14.00   1.00   20.00    --  -92.00  72.00-120.00   95
 22  \w   -105.00 -24.00   1.00   20.00    --  -92.00  36.00-120.00   81
 23  \w   -105.00  -2.00   1.00   20.00    --  -92.00  36.00-180.00  103
 24  \w   -106.00  -2.00   1.00   20.00    --  -92.00  72.00 -60.00  104
 25  \w   -106.00  -2.00   1.00   20.00    --  -92.00  72.00 -60.00  104
 26  \w   -107.00 -29.00   1.00   20.00    --  -92.00  72.00   0.00   78
 27  \w   -117.00 -72.00   1.00   20.00    --  -92.00  72.00 180.00   45
;
_diffrn_measurement_device 'abstract diffractometer'
_diffrn_measurement_device_type 'dtrek-CrysAlisPro-abstract goniometer imported rigaku-d*trek images'
_diffrn_measurement_method '\w scans'
_diffrn_orient_matrix_type 'CrysAlisPro convention (1999,Acta A55,543-557)'
_diffrn_orient_matrix_UB_11 -0.0946573000
_diffrn_orient_matrix_UB_12 -0.0178358000
_diffrn_orient_matrix_UB_13 -0.0408539000
_diffrn_orient_matrix_UB_21 0.0149987000
_diffrn_orient_matrix_UB_22 -0.0265446000
_diffrn_orient_matrix_UB_23 0.0765467000
_diffrn_orient_matrix_UB_31 -0.0373243000
_diffrn_orient_matrix_UB_32 0.0348315000
_diffrn_orient_matrix_UB_33 0.0374178000
_diffrn_radiation_monochromator graphite
_diffrn_radiation_probe x-ray
_diffrn_radiation_type 'Cu K\a'
_diffrn_radiation_wavelength 1.54178
_diffrn_reflns_av_R_equivalents 0.1640
_diffrn_reflns_av_unetI/netI 0.0941
_diffrn_reflns_Laue_measured_fraction_full 0.998
_diffrn_reflns_Laue_measured_fraction_max 0.984
_diffrn_reflns_limit_h_max 19
_diffrn_reflns_limit_h_min -19
_diffrn_reflns_limit_k_max 39
_diffrn_reflns_limit_k_min -38
_diffrn_reflns_limit_l_max 21
_diffrn_reflns_limit_l_min -20
_diffrn_reflns_number 117295
_diffrn_reflns_point_group_measured_fraction_full 0.998
_diffrn_reflns_point_group_measured_fraction_max 0.984
_diffrn_reflns_theta_full 67.679
_diffrn_reflns_theta_max 69.645
_diffrn_reflns_theta_min 2.713
_diffrn_source 'fine-focus sealed X-ray tube'
_diffrn_source_type 'Enhance (Cu) X-ray Source'
_diffrn_standards_number 0
_exptl_absorpt_coefficient_mu 2.137
_exptl_absorpt_correction_T_max 1.00000
_exptl_absorpt_correction_T_min 0.43817
_exptl_absorpt_correction_type multi-scan
_exptl_absorpt_process_details
;
CrysAlisPro 1.171.43.95a (Rigaku Oxford Diffraction, 2023)
Empirical absorption correction using spherical harmonics,
implemented in SCALE3 ABSPACK scaling algorithm.
;
_exptl_crystal_colour blue
_exptl_crystal_colour_primary blue
_exptl_crystal_density_diffrn 1.420
_exptl_crystal_description plate
_exptl_crystal_F_000 3792
_exptl_crystal_size_max 0.15
_exptl_crystal_size_mid 0.069
_exptl_crystal_size_min 0.038
_refine_diff_density_max 1.272
_refine_diff_density_min -1.512
_refine_diff_density_rms 0.139
_refine_ls_extinction_method none
_refine_ls_goodness_of_fit_ref 1.022
_refine_ls_hydrogen_treatment constr
_refine_ls_matrix_type full
_refine_ls_number_parameters 1230
_refine_ls_number_reflns 15886
_refine_ls_number_restraints 503
_refine_ls_restrained_S_all 1.020
_refine_ls_R_factor_all 0.1623
_refine_ls_R_factor_gt 0.1345
_refine_ls_shift/su_max 0.000
_refine_ls_shift/su_mean 0.000
_refine_ls_structure_factor_coef Fsqd
_refine_ls_weighting_details 'w=1/[\s^2^(Fo^2^)+(0.1748P)^2^+74.3771P] where P=(Fo^2^+2Fc^2^)/3'
_refine_ls_weighting_scheme calc
_refine_ls_wR_factor_gt 0.3526
_refine_ls_wR_factor_ref 0.3756
_reflns_Friedel_coverage 0.000
_reflns_number_gt 11245
_reflns_number_total 15886
_reflns_threshold_expression 'I > 2\s(I)'
_cod_data_source_file d4cc02241f2.cif
_cod_data_source_block hl524
_cod_depositor_comments 'Adding full bibliography for 7133299--7133302.cif.'
_cod_database_code 7133302
_shelx_shelxl_version_number 2018/3
_chemical_oxdiff_formula 'C37 H45 F3 N6 Ni2 O8 S1'
_shelx_space_group_comment
;
The symmetry employed for this shelxl refinement is uniquely defined
by the following loop, which should always be used as a source of
symmetry information in preference to the above space-group names.
They are only intended as comments.
;
_reflns_odcompleteness_completeness 98.35
_reflns_odcompleteness_iscentric 1
_reflns_odcompleteness_theta 69.52
_olex2_refinement_description
;
1. Fixed Uiso
 At 1.2 times of:
  All C(H) groups, All C(H,H) groups
 At 1.5 times of:
  All C(H,H,H) groups, All O(H,H) groups
2. Restrained distances
 C76B-F4B = C76B-F5B = C76B-F6B
 1.33 with sigma of 0.02
 C76B-S2B
 1.82 with sigma of 0.02
 C75B-F1B = C75B-F2B = C75B-F3B
 1.33 with sigma of 0.02
 S2B-O14B = S2B-O16B = S2B-O15B
 1.44 with sigma of 0.02
 C76B-O14B
 2.58 with sigma of 0.04
 C76B-O16B
 2.56 with sigma of 0.04
 C76B-O15B
 2.57 with sigma of 0.04
 C75B-F1B \\sim C75A-F1A
 with sigma of 0.02
 C75B-F2B \\sim C75A-F2A
 with sigma of 0.02
 C75B-F3B \\sim C75A-F3A
 with sigma of 0.02
 C9A-C7 \\sim C8B-C7 \\sim C8A-C7 \\sim C7-C10B \\sim C7-C10A \\sim C9B-C7
 with sigma of 0.02
 S1-O11B \\sim S1A-O11A
 with sigma of 0.02
 F1B-F2B \\sim F1A-F2A
 with sigma of 0.04
 F1B-F3B \\sim F1A-F3A
 with sigma of 0.04
 C8A-C9A \\sim C8A-C10A \\sim C9A-C10A
 with sigma of 0.02
 F2B-F3B \\sim F2A-F3A
 with sigma of 0.04
 C8B-C9B \\sim C8B-C10B \\sim C9B-C10B
 with sigma of 0.02
 C75B-F1B \\sim C75B-F2B \\sim C75B-F3B
 with sigma of 0.02
 F1B-F2B \\sim F2B-F3B \\sim F3B-F1B
 with sigma of 0.04
 F3B-C75B \\sim F1B-C75B \\sim F2B-C75B \\sim F1A-C75A \\sim F2A-C75A \\sim
F3A-C75A
 with sigma of 0.02
 S1A-C75A \\sim S1-C75B
 with sigma of 0.02
 S1A-O12A \\sim S1A-O13A \\sim S1A-O11A \\sim S1-O11B \\sim S1-O13B \\sim
S1-O12B
 with sigma of 0.02
 C76B-F4B \\sim C76B-F5B \\sim C76B-F6B
 with sigma of 0.02
 F4B-F5B \\sim F5B-F6B \\sim F6B-F4B
 with sigma of 0.04
 S2B-F4B \\sim S2B-F5B \\sim S2B-F6B
 with sigma of 0.04
 S2B-O14B \\sim S2B-O16B \\sim S2B-O15B
 with sigma of 0.02
 O14B-O16B \\sim O16B-O15B \\sim O14B-O15B
 with sigma of 0.04
 C76B-O14B \\sim C76B-O16B \\sim C76B-O15B
 with sigma of 0.04
 C76B-F4B \\sim C76A-F5A
 with sigma of 0.02
 C76B-F5B \\sim C76A-F6A
 with sigma of 0.02
 C76B-F6B \\sim C76A-F4A
 with sigma of 0.02
 C76B-S2B \\sim C76A-S2A
 with sigma of 0.02
 S2B-O14B \\sim S2A-O16A
 with sigma of 0.02
 S2B-O16B \\sim S2A-O15A
 with sigma of 0.02
 S2B-O15B \\sim S2A-O14A
 with sigma of 0.02
 C76B-O14B \\sim C76A-O16A
 with sigma of 0.04
 C76B-O16B \\sim C76A-O15A
 with sigma of 0.04
 C76B-O15B \\sim C76A-O14A
 with sigma of 0.04
 F4B-F5B \\sim F5A-F6A
 with sigma of 0.04
 F4B-F6B \\sim F5A-F4A
 with sigma of 0.04
 F4B-S2B \\sim F5A-S2A
 with sigma of 0.04
 F5B-F6B \\sim F6A-F4A
 with sigma of 0.04
 F5B-S2B \\sim F6A-S2A
 with sigma of 0.04
 F6B-S2B \\sim F4A-S2A
 with sigma of 0.04
 O14B-O16B \\sim O16A-O15A
 with sigma of 0.04
 O14B-O15B \\sim O16A-O14A
 with sigma of 0.04
 O16B-O15B \\sim O15A-O14A
 with sigma of 0.04
3. Uiso/Uaniso restraints and constraints
S1 \\sim F1B \\sim F2B \\sim F3B \\sim O11B \\sim O12B \\sim O13B \\sim C75B:
within 2A with sigma of 0.04 and sigma for terminal atoms of 0.08 within 2A
S2B \\sim F4B \\sim F5B \\sim F6B \\sim O14B \\sim O15B \\sim O16B \\sim C76B:
within 2A with sigma of 0.04 and sigma for terminal atoms of 0.08 within 2A
4. Rigid body (RIGU) restrains
 S1, F1B, F2B, F3B, O11B, O12B, O13B, C75B
 with sigma for 1-2 distances of 0.004 and sigma for 1-3 distances of 0.004
 S1A, F1A, F2A, F3A, O11A, O12A, O13A, C75A, S1, F1B, F2B, F3B, O11B, O12B,
 O13B, C75B
 with sigma for 1-2 distances of 0.001 and sigma for 1-3 distances of 0.001
 S2B, F4B, F5B, F6B, O14B, O15B, O16B, C76B
 with sigma for 1-2 distances of 0.004 and sigma for 1-3 distances of 0.004
 S2A, S2B, F4A, F4B, F5A, F5B, F6A, F6B, O14A, O14B, O15A, O15B, O16A, O16B,
 C76A, C76B
 with sigma for 1-2 distances of 0.001 and sigma for 1-3 distances of 0.001
 C7, C8A, C9A, C10A, C8B, C9B, C10B
 with sigma for 1-2 distances of 0.001 and sigma for 1-3 distances of 0.001
5. Others
 Sof(C8B)=Sof(H8BA)=Sof(H8BB)=Sof(H8BC)=Sof(C9B)=Sof(H9BA)=Sof(H9BB)=Sof(H9BC)=
 Sof(C10B)=Sof(H10F)=Sof(H10G)=Sof(H10H)=1-FVAR(1)
 Sof(C8A)=Sof(H8AA)=Sof(H8AB)=Sof(H8AC)=Sof(C9A)=Sof(H9AA)=Sof(H9AB)=Sof(H9AC)=
 Sof(C10A)=Sof(H10C)=Sof(H10D)=Sof(H10E)=FVAR(1)
 Sof(S1A)=Sof(F1A)=Sof(F2A)=Sof(F3A)=Sof(O11A)=Sof(O12A)=Sof(O13A)=Sof(C75A)=1-
 FVAR(2)
 Sof(S1)=Sof(F1B)=Sof(F2B)=Sof(F3B)=Sof(O11B)=Sof(O12B)=Sof(O13B)=Sof(C75B)=
 FVAR(2)
 Sof(S2A)=Sof(F4A)=Sof(F5A)=Sof(F6A)=Sof(O14A)=Sof(O15A)=Sof(O16A)=Sof(C76A)=1-
 FVAR(3)
 Sof(S2B)=Sof(F4B)=Sof(F5B)=Sof(F6B)=Sof(O14B)=Sof(O15B)=Sof(O16B)=Sof(C76B)=
 FVAR(3)
6.a Rotating group:
 O9(H9A,H9B), O10(H10A,H10B)
6.b Secondary CH2 refined with riding coordinates:
 C11(H11A,H11B), C12(H12A,H12B), C18(H18A,H18B), C24(H24A,H24B), C25(H25A,
 H25B), C31(H31A,H31B), C49(H49A,H49B), C50(H50A,H50B), C56(H56A,H56B),
 C62(H62A,H62B), C63(H63A,H63B), C69(H69A,H69B)
6.c Aromatic/amide H refined with riding coordinates:
 C3(H3), C5(H5), C14(H14), C15(H15), C16(H16), C17(H17), C20(H20), C21(H21),
 C22(H22), C23(H23), C27(H27), C28(H28), C29(H29), C30(H30), C33(H33), C34(H34),
  C35(H35), C36(H36), C41(H41), C43(H43), C52(H52), C53(H53), C54(H54),
 C55(H55), C58(H58), C59(H59), C60(H60), C61(H61), C65(H65), C66(H66), C67(H67),
  C68(H68), C71(H71), C72(H72), C73(H73), C74(H74)
6.d Idealised Me refined as rotating group:
 C46(H46A,H46B,H46C), C47(H47A,H47B,H47C), C48(H48A,H48B,H48C), C8A(H8AA,H8AB,
 H8AC), C9A(H9AA,H9AB,H9AC), C10A(H10C,H10D,H10E), C8B(H8BA,H8BB,H8BC),
 C9B(H9BA,H9BB,H9BC), C10B(H10F,H10G,H10H)
;
_smtbx_masks_void_probe_radius 1.2
_smtbx_masks_void_truncation_radius 1.2
_olex2_submission_special_instructions 'No special instructions were received'
_oxdiff_exptl_absorpt_empirical_details
;
Empirical correction (ABSPACK) includes:
- Absorption correction using spherical harmonics
- Frame scaling
- Detector area scaling
;
_oxdiff_exptl_absorpt_empirical_full_max 2.048
_oxdiff_exptl_absorpt_empirical_full_min 0.528

loop_
_space_group_symop_operation_xyz
'x, y, z'
'-x, y+1/2, -z+1/2'
'-x, -y, -z'
'x, -y-1/2, z-1/2'

loop_
_atom_site_label
_atom_site_type_symbol
_atom_site_fract_x
_atom_site_fract_y
_atom_site_fract_z
_atom_site_U_iso_or_equiv
_atom_site_adp_type
_atom_site_occupancy
_atom_site_site_symmetry_order
_atom_site_calc_flag
_atom_site_refinement_flags_posn
_atom_site_refinement_flags_adp
_atom_site_refinement_flags_occupancy
_atom_site_disorder_assembly
_atom_site_disorder_group
Ni1 Ni 0.65389(11) 0.38895(5) 0.50310(8) 0.0447(4) Uani 1 1 d . . . . .
Ni2 Ni 0.59875(10) 0.28853(4) 0.44305(8) 0.0414(4) Uani 1 1 d . . . . .
Ni3 Ni 0.49578(12) 0.41595(5) 0.20519(8) 0.0516(4) Uani 1 1 d . . . . .
Ni4 Ni 0.32050(11) 0.35121(5) 0.24734(8) 0.0462(4) Uani 1 1 d . . . . .
O1 O 0.6710(4) 0.32867(18) 0.5269(3) 0.0441(13) Uani 1 1 d . . . . .
O2 O 0.6293(4) 0.38670(19) 0.3807(3) 0.0465(14) Uani 1 1 d . . . . .
O3 O 0.6312(4) 0.31952(18) 0.3544(3) 0.0450(14) Uani 1 1 d . . . . .
O4 O 0.5585(5) 0.36261(18) 0.2542(3) 0.0469(14) Uani 1 1 d . . . . .
O5 O 0.5155(4) 0.38118(19) 0.4734(3) 0.0468(14) Uani 1 1 d . . . . .
O6 O 0.4822(4) 0.32104(18) 0.4059(3) 0.0413(13) Uani 1 1 d . . . . .
O7 O 0.3973(4) 0.37620(19) 0.3579(3) 0.0476(14) Uani 1 1 d . . . . .
O8 O 0.3662(5) 0.3915(2) 0.1782(4) 0.0526(16) Uani 1 1 d . . . . .
O9 O 0.4901(5) 0.4352(2) 0.3164(3) 0.0537(16) Uani 1 1 d . . . . .
H9A H 0.535736 0.426469 0.355944 0.081 Uiso 1 1 d R U . . .
H9B H 0.446136 0.423705 0.323547 0.081 Uiso 1 1 d R U . . .
O10 O 0.4207(4) 0.31248(18) 0.2449(3) 0.0439(13) Uani 1 1 d . . . . .
H10A H 0.450615 0.303797 0.293212 0.066 Uiso 1 1 d R U . . .
H10B H 0.458501 0.325946 0.231428 0.066 Uiso 1 1 d R U . . .
N1 N 0.6866(6) 0.4013(3) 0.6282(5) 0.0526(19) Uani 1 1 d . . . . .
N2 N 0.6382(6) 0.4527(3) 0.5035(4) 0.0507(19) Uani 1 1 d . . . . .
N3 N 0.7905(6) 0.3934(2) 0.5364(4) 0.0519(19) Uani 1 1 d . . . . .
N4 N 0.7062(5) 0.2471(2) 0.4750(4) 0.0464(17) Uani 1 1 d . . . . .
N5 N 0.5748(5) 0.2580(2) 0.5352(4) 0.0441(16) Uani 1 1 d . . . . .
N6 N 0.5416(5) 0.2394(2) 0.3620(4) 0.0424(16) Uani 1 1 d . . . . .
N7 N 0.4470(7) 0.4730(3) 0.1531(5) 0.058(2) Uani 1 1 d . . . . .
N8 N 0.4812(6) 0.4022(3) 0.0860(5) 0.055(2) Uani 1 1 d . . . . .
N9 N 0.6135(6) 0.4498(3) 0.2347(5) 0.062(2) Uani 1 1 d . . . . .
N10 N 0.2309(5) 0.3228(2) 0.1402(4) 0.0493(18) Uani 1 1 d . . . . .
N11 N 0.2741(5) 0.3020(3) 0.2971(5) 0.0497(18) Uani 1 1 d . . . . .
N12 N 0.2155(6) 0.3903(3) 0.2270(5) 0.057(2) Uani 1 1 d . . . . .
C1 C 0.7371(7) 0.3156(3) 0.5959(5) 0.052(2) Uani 1 1 d . . . . .
C2 C 0.7452(7) 0.3311(3) 0.6746(5) 0.052(2) Uani 1 1 d . . . . .
C3 C 0.8140(8) 0.3171(4) 0.7455(6) 0.065(3) Uani 1 1 d . . . . .
H3 H 0.819769 0.328810 0.796768 0.078 Uiso 1 1 calc R U . . .
C4 C 0.8723(8) 0.2877(4) 0.7440(6) 0.061(3) Uani 1 1 d . . . . .
C5 C 0.8669(7) 0.2735(3) 0.6670(6) 0.060(3) Uani 1 1 d . . . . .
H5 H 0.910214 0.254494 0.664045 0.072 Uiso 1 1 calc R U . . .
C6 C 0.8005(6) 0.2863(3) 0.5953(5) 0.048(2) Uani 1 1 d . . . . .
C7 C 0.9491(7) 0.2737(3) 0.8221(6) 0.069(2) Uani 1 1 d D . . . .
C11 C 0.6785(8) 0.3636(3) 0.6746(5) 0.058(3) Uani 1 1 d . . . . .
H11A H 0.617320 0.352359 0.649127 0.069 Uiso 1 1 calc R U . . .
H11B H 0.688403 0.371286 0.731824 0.069 Uiso 1 1 calc R U . . .
C12 C 0.6223(9) 0.4335(3) 0.6302(6) 0.063(3) Uani 1 1 d . . . . .
H12A H 0.640704 0.445284 0.685981 0.076 Uiso 1 1 calc R U . . .
H12B H 0.561945 0.421495 0.615464 0.076 Uiso 1 1 calc R U . . .
C13 C 0.6206(7) 0.4666(3) 0.5697(6) 0.057(2) Uani 1 1 d . . . . .
C14 C 0.6056(9) 0.5071(4) 0.5803(7) 0.073(3) Uani 1 1 d . . . . .
H14 H 0.591062 0.515415 0.625580 0.088 Uiso 1 1 calc R U . . .
C15 C 0.6116(8) 0.5358(4) 0.5249(7) 0.070(3) Uani 1 1 d . . . . .
H15 H 0.602297 0.564126 0.531870 0.084 Uiso 1 1 calc R U . . .
C16 C 0.6314(8) 0.5225(4) 0.4597(6) 0.068(3) Uani 1 1 d . . . . .
H16 H 0.635879 0.541658 0.420663 0.082 Uiso 1 1 calc R U . . .
C17 C 0.6449(8) 0.4813(3) 0.4506(6) 0.058(3) Uani 1 1 d . . . . .
H17 H 0.659436 0.472719 0.405424 0.070 Uiso 1 1 calc R U . . .
C18 C 0.7810(7) 0.4161(3) 0.6630(5) 0.052(2) Uani 1 1 d . . . . .
H18A H 0.807886 0.408430 0.721630 0.063 Uiso 1 1 calc R U . . .
H18B H 0.781531 0.446415 0.659386 0.063 Uiso 1 1 calc R U . . .
C19 C 0.8371(7) 0.3983(3) 0.6183(5) 0.054(2) Uani 1 1 d . . . . .
C20 C 0.9252(7) 0.3897(4) 0.6544(6) 0.061(3) Uani 1 1 d . . . . .
H20 H 0.954550 0.393262 0.711917 0.073 Uiso 1 1 calc R U . . .
C21 C 0.9735(9) 0.3755(4) 0.6082(7) 0.072(3) Uani 1 1 d . . . . .
H21 H 1.035303 0.369176 0.632795 0.087 Uiso 1 1 calc R U . . .
C22 C 0.9261(7) 0.3711(4) 0.5234(7) 0.066(3) Uani 1 1 d . . . . .
H22 H 0.955594 0.361953 0.488769 0.079 Uiso 1 1 calc R U . . .
C23 C 0.8377(7) 0.3802(3) 0.4916(6) 0.056(2) Uani 1 1 d . . . . .
H23 H 0.806892 0.377167 0.434128 0.067 Uiso 1 1 calc R U . . .
C24 C 0.7928(6) 0.2692(3) 0.5133(5) 0.047(2) Uani 1 1 d . . . . .
H24A H 0.796261 0.291843 0.477033 0.057 Uiso 1 1 calc R U . . .
H24B H 0.842882 0.250101 0.520591 0.057 Uiso 1 1 calc R U . . .
C25 C 0.6946(7) 0.2153(3) 0.5314(6) 0.049(2) Uani 1 1 d . . . . .
H25A H 0.753912 0.207528 0.572041 0.058 Uiso 1 1 calc R U . . .
H25B H 0.667138 0.190495 0.499482 0.058 Uiso 1 1 calc R U . . .
C26 C 0.6370(7) 0.2305(3) 0.5757(5) 0.050(2) Uani 1 1 d . . . . .
C27 C 0.6434(8) 0.2151(3) 0.6507(5) 0.055(2) Uani 1 1 d . . . . .
H27 H 0.688521 0.195641 0.677793 0.066 Uiso 1 1 calc R U . . .
C28 C 0.5863(9) 0.2273(3) 0.6866(6) 0.064(3) Uani 1 1 d . . . . .
H28 H 0.592023 0.217525 0.739185 0.077 Uiso 1 1 calc R U . . .
C29 C 0.5174(8) 0.2555(3) 0.6424(5) 0.053(2) Uani 1 1 d . . . . .
H29 H 0.473669 0.263680 0.663440 0.064 Uiso 1 1 calc R U . . .
C30 C 0.5159(7) 0.2704(3) 0.5688(5) 0.047(2) Uani 1 1 d . . . . .
H30 H 0.471806 0.290070 0.540441 0.056 Uiso 1 1 calc R U . . .
C31 C 0.6984(7) 0.2276(3) 0.3952(6) 0.055(2) Uani 1 1 d . . . . .
H31A H 0.714102 0.247644 0.360399 0.065 Uiso 1 1 calc R U . . .
H31B H 0.739460 0.203871 0.405256 0.065 Uiso 1 1 calc R U . . .
C32 C 0.6039(7) 0.2137(3) 0.3533(5) 0.047(2) Uani 1 1 d . . . . .
C33 C 0.5810(7) 0.1768(3) 0.3130(6) 0.052(2) Uani 1 1 d . . . . .
H33 H 0.626300 0.158962 0.310199 0.063 Uiso 1 1 calc R U . . .
C34 C 0.4926(7) 0.1655(3) 0.2767(6) 0.052(2) Uani 1 1 d . . . . .
H34 H 0.476153 0.140607 0.246802 0.062 Uiso 1 1 calc R U . . .
C35 C 0.4289(7) 0.1910(3) 0.2847(5) 0.049(2) Uani 1 1 d . . . . .
H35 H 0.367328 0.184148 0.260958 0.059 Uiso 1 1 calc R U . . .
C36 C 0.4569(6) 0.2275(3) 0.3286(5) 0.0427(19) Uani 1 1 d . . . . .
H36 H 0.412646 0.244818 0.335080 0.051 Uiso 1 1 calc R U . . .
C37 C 0.4678(6) 0.3593(3) 0.4141(4) 0.0407(19) Uani 1 1 d . . . . .
C38 C 0.6083(7) 0.3556(3) 0.3318(5) 0.045(2) Uani 1 1 d . . . . .
C39 C 0.3042(7) 0.4051(3) 0.1074(5) 0.052(2) Uani 1 1 d . . . . .
C40 C 0.2926(8) 0.4469(3) 0.0891(6) 0.059(3) Uani 1 1 d . . . . .
C41 C 0.2303(8) 0.4602(3) 0.0135(6) 0.061(3) Uani 1 1 d . . . . .
H41 H 0.223020 0.488785 0.002595 0.073 Uiso 1 1 calc R U . . .
C42 C 0.1793(7) 0.4330(3) -0.0454(6) 0.053(2) Uani 1 1 d . . . . .
C43 C 0.1892(6) 0.3913(3) -0.0255(6) 0.051(2) Uani 1 1 d . . . . .
H43 H 0.153837 0.372020 -0.064691 0.062 Uiso 1 1 calc R U . . .
C44 C 0.2489(7) 0.3771(3) 0.0493(6) 0.053(2) Uani 1 1 d . . . . .
C45 C 0.1125(8) 0.4476(3) -0.1287(6) 0.057(2) Uani 1 1 d . . . . .
C46 C 0.1312(7) 0.4244(4) -0.1987(6) 0.056(2) Uani 1 1 d . . . . .
H46A H 0.194142 0.427739 -0.191094 0.084 Uiso 1 1 calc R U . . .
H46B H 0.093362 0.435792 -0.251930 0.084 Uiso 1 1 calc R U . . .
H46C H 0.117824 0.395174 -0.196764 0.084 Uiso 1 1 calc R U . . .
C47 C 0.0170(8) 0.4398(4) -0.1353(7) 0.063(3) Uani 1 1 d . . . . .
H47A H 0.006425 0.410209 -0.135446 0.095 Uiso 1 1 calc R U . . .
H47B H -0.024763 0.451926 -0.186205 0.095 Uiso 1 1 calc R U . . .
H47C H 0.007780 0.452393 -0.088324 0.095 Uiso 1 1 calc R U . . .
C48 C 0.1254(9) 0.4933(3) -0.1425(6) 0.070(3) Uani 1 1 d . . . . .
H48A H 0.108502 0.509737 -0.103898 0.106 Uiso 1 1 calc R U . . .
H48B H 0.087784 0.500804 -0.198784 0.106 Uiso 1 1 calc R U . . .
H48C H 0.188176 0.498390 -0.133541 0.106 Uiso 1 1 calc R U . . .
C49 C 0.3556(8) 0.4776(3) 0.1491(6) 0.063(3) Uani 1 1 d . . . . .
H49A H 0.334684 0.505852 0.131514 0.076 Uiso 1 1 calc R U . . .
H49B H 0.354206 0.473262 0.204369 0.076 Uiso 1 1 calc R U . . .
C50 C 0.4534(10) 0.4750(4) 0.0711(6) 0.071(3) Uani 1 1 d . . . . .
H50A H 0.511380 0.487252 0.076409 0.085 Uiso 1 1 calc R U . . .
H50B H 0.405330 0.492842 0.034673 0.085 Uiso 1 1 calc R U . . .
C51 C 0.4454(8) 0.4329(3) 0.0330(6) 0.061(3) Uani 1 1 d . . . . .
C52 C 0.4065(8) 0.4260(4) -0.0512(6) 0.061(3) Uani 1 1 d . . . . .
H52 H 0.381215 0.448133 -0.087776 0.073 Uiso 1 1 calc R U . . .
C53 C 0.4052(8) 0.3869(3) -0.0808(5) 0.062(3) Uani 1 1 d . . . . .
H53 H 0.379102 0.381645 -0.138038 0.074 Uiso 1 1 calc R U . . .
C54 C 0.4422(8) 0.3554(4) -0.0262(6) 0.064(3) Uani 1 1 d . . . . .
H54 H 0.441166 0.327988 -0.045024 0.077 Uiso 1 1 calc R U . . .
C55 C 0.4809(7) 0.3645(3) 0.0565(5) 0.056(2) Uani 1 1 d . . . . .
H55 H 0.508493 0.343023 0.093871 0.067 Uiso 1 1 calc R U . . .
C56 C 0.5065(9) 0.5040(3) 0.2082(6) 0.071(3) Uani 1 1 d . . . . .
H56A H 0.490089 0.507967 0.256641 0.085 Uiso 1 1 calc R U . . .
H56B H 0.499262 0.530556 0.179092 0.085 Uiso 1 1 calc R U . . .
C57 C 0.6018(8) 0.4902(4) 0.2354(6) 0.064(3) Uani 1 1 d . . . . .
C58 C 0.6740(11) 0.5175(4) 0.2650(7) 0.083(4) Uani 1 1 d . . . . .
H58 H 0.665076 0.546329 0.265260 0.100 Uiso 1 1 calc R U . . .
C59 C 0.7582(10) 0.5008(6) 0.2936(8) 0.092(5) Uani 1 1 d . . . . .
H59 H 0.808775 0.518178 0.316277 0.110 Uiso 1 1 calc R U . . .
C60 C 0.7699(10) 0.4600(5) 0.2897(7) 0.081(4) Uani 1 1 d . . . . .
H60 H 0.828535 0.448954 0.307175 0.097 Uiso 1 1 calc R U . . .
C61 C 0.6978(7) 0.4346(4) 0.2608(6) 0.067(3) Uani 1 1 d . . . . .
H61 H 0.706649 0.405849 0.258884 0.080 Uiso 1 1 calc R U . . .
C62 C 0.2558(7) 0.3320(3) 0.0691(5) 0.051(2) Uani 1 1 d . . . . .
H62A H 0.216060 0.316600 0.020692 0.062 Uiso 1 1 calc R U . . .
H62B H 0.317779 0.322768 0.081090 0.062 Uiso 1 1 calc R U . . .
C63 C 0.2358(7) 0.2789(3) 0.1567(6) 0.052(2) Uani 1 1 d . . . . .
H63A H 0.288576 0.267271 0.148677 0.063 Uiso 1 1 calc R U . . .
H63B H 0.181868 0.265288 0.117663 0.063 Uiso 1 1 calc R U . . .
C64 C 0.2426(7) 0.2705(3) 0.2441(5) 0.048(2) Uani 1 1 d . . . . .
C65 C 0.2212(7) 0.2331(4) 0.2687(6) 0.057(2) Uani 1 1 d . . . . .
H65 H 0.197015 0.211744 0.230014 0.069 Uiso 1 1 calc R U . . .
C66 C 0.2357(8) 0.2272(4) 0.3521(7) 0.062(3) Uani 1 1 d . . . . .
H66 H 0.223283 0.201487 0.371134 0.074 Uiso 1 1 calc R U . . .
C67 C 0.2679(7) 0.2591(4) 0.4043(6) 0.063(3) Uani 1 1 d . . . . .
H67 H 0.278208 0.255729 0.460864 0.075 Uiso 1 1 calc R U . . .
C68 C 0.2857(6) 0.2962(4) 0.3765(6) 0.056(2) Uani 1 1 d . . . . .
H68 H 0.306576 0.318365 0.414011 0.067 Uiso 1 1 calc R U . . .
C69 C 0.1396(7) 0.3389(3) 0.1263(6) 0.056(2) Uani 1 1 d . . . . .
H69A H 0.110973 0.321188 0.155248 0.068 Uiso 1 1 calc R U . . .
H69B H 0.102597 0.338042 0.067020 0.068 Uiso 1 1 calc R U . . .
C70 C 0.1441(7) 0.3821(4) 0.1569(7) 0.067(3) Uani 1 1 d . . . . .
C71 C 0.0819(10) 0.4123(4) 0.1187(8) 0.091(5) Uani 1 1 d . . . . .
H71 H 0.033524 0.405905 0.069299 0.109 Uiso 1 1 calc R U . . .
C72 C 0.0882(11) 0.4503(5) 0.1497(10) 0.099(5) Uani 1 1 d . . . . .
H72 H 0.044112 0.470405 0.123507 0.119 Uiso 1 1 calc R U . . .
C73 C 0.1612(10) 0.4598(5) 0.2219(10) 0.091(4) Uani 1 1 d . . . . .
H73 H 0.170199 0.486823 0.243891 0.109 Uiso 1 1 calc R U . . .
C74 C 0.2206(9) 0.4277(4) 0.2601(8) 0.082(4) Uani 1 1 d . . . . .
H74 H 0.266487 0.432763 0.311969 0.099 Uiso 1 1 calc R U . . .
C8A C 0.9134(10) 0.2573(6) 0.8830(9) 0.090(5) Uani 0.724(17) 1 d D . P A 1
H8AA H 0.876330 0.278251 0.894900 0.135 Uiso 0.724(17) 1 calc R U P A 1
H8AB H 0.963145 0.250020 0.933583 0.135 Uiso 0.724(17) 1 calc R U P A 1
H8AC H 0.877185 0.232850 0.860412 0.135 Uiso 0.724(17) 1 calc R U P A 1
C9A C 1.0057(11) 0.2381(5) 0.8033(9) 0.079(4) Uani 0.724(17) 1 d D . P A 1
H9AA H 0.965374 0.216435 0.771552 0.118 Uiso 0.724(17) 1 calc R U P A 1
H9AB H 1.047114 0.226585 0.855094 0.118 Uiso 0.724(17) 1 calc R U P A 1
H9AC H 1.039527 0.249107 0.771821 0.118 Uiso 0.724(17) 1 calc R U P A 1
C10A C 1.0155(9) 0.3087(5) 0.8561(9) 0.073(4) Uani 0.724(17) 1 d D . P A 1
H10C H 1.039816 0.316982 0.814976 0.110 Uiso 0.724(17) 1 calc R U P A 1
H10D H 1.064160 0.299464 0.905824 0.110 Uiso 0.724(17) 1 calc R U P A 1
H10E H 0.985095 0.332111 0.869261 0.110 Uiso 0.724(17) 1 calc R U P A 1
C8B C 0.918(2) 0.2312(8) 0.839(2) 0.070(7) Uani 0.276(17) 1 d D . P A 2
H8BA H 0.858277 0.233377 0.840604 0.104 Uiso 0.276(17) 1 calc R U P A 2
H8BB H 0.959808 0.220916 0.891866 0.104 Uiso 0.276(17) 1 calc R U P A 2
H8BC H 0.916767 0.212133 0.795381 0.104 Uiso 0.276(17) 1 calc R U P A 2
C9B C 1.0436(17) 0.2713(13) 0.826(3) 0.090(10) Uani 0.276(17) 1 d D . P A 2
H9BA H 1.047567 0.250476 0.787116 0.135 Uiso 0.276(17) 1 calc R U P A 2
H9BB H 1.083325 0.263693 0.881605 0.135 Uiso 0.276(17) 1 calc R U P A 2
H9BC H 1.061660 0.297996 0.811666 0.135 Uiso 0.276(17) 1 calc R U P A 2
C10B C 0.950(2) 0.3007(11) 0.8969(17) 0.075(8) Uani 0.276(17) 1 d D . P A 2
H10F H 0.970965 0.328402 0.891607 0.112 Uiso 0.276(17) 1 calc R U P A 2
H10G H 0.990673 0.288241 0.948040 0.112 Uiso 0.276(17) 1 calc R U P A 2
H10H H 0.889874 0.302071 0.897524 0.112 Uiso 0.276(17) 1 calc R U P A 2
S2A S 0.2308(12) 0.3497(5) 0.5912(9) 0.109(6) Uani 0.274(9) 1 d D . P B 2
S2B S 0.2319(3) 0.37937(12) 0.6367(2) 0.0532(11) Uani 0.726(9) 1 d D U P B 1
F4A F 0.140(3) 0.3588(12) 0.4366(16) 0.161(12) Uani 0.274(9) 1 d D . P B 2
F4B F 0.2642(13) 0.3712(4) 0.5045(8) 0.151(5) Uani 0.726(9) 1 d D U P B 1
F5A F 0.237(2) 0.4050(11) 0.488(2) 0.150(11) Uani 0.274(9) 1 d D . P B 2
F5B F 0.1567(11) 0.3358(5) 0.5091(10) 0.163(5) Uani 0.726(9) 1 d D U P B 1
F6A F 0.116(2) 0.4040(11) 0.511(2) 0.148(11) Uani 0.274(9) 1 d D . P B 2
F6B F 0.2883(13) 0.3166(5) 0.5761(9) 0.121(5) Uani 0.726(9) 1 d D U P B 1
O14A O 0.158(2) 0.3254(10) 0.594(3) 0.131(12) Uani 0.274(9) 1 d D . P B 2
O14B O 0.3249(7) 0.3903(4) 0.6783(10) 0.099(4) Uani 0.726(9) 1 d D U P B 1
O15A O 0.268(3) 0.3777(11) 0.6574(18) 0.120(14) Uani 0.274(9) 1 d D . P B 2
O15B O 0.2045(10) 0.3515(4) 0.6849(9) 0.100(4) Uani 0.726(9) 1 d D U P B 1
O16A O 0.296(3) 0.3263(10) 0.571(3) 0.095(11) Uani 0.274(9) 1 d D . P B 2
O16B O 0.1727(7) 0.4126(3) 0.6012(6) 0.067(3) Uani 0.726(9) 1 d D U P B 1
C76A C 0.1786(18) 0.3811(8) 0.5019(16) 0.121(9) Uani 0.274(9) 1 d D . P B 2
C76B C 0.2366(10) 0.3491(4) 0.5529(8) 0.106(4) Uani 0.726(9) 1 d D U P B 1
S1A S 0.7092(7) 0.0881(3) 0.4290(6) 0.045(3) Uani 0.201(8) 1 d D . P C 2
F1A F 0.876(2) 0.0765(12) 0.4992(15) 0.053(6) Uani 0.201(8) 1 d D . P C 2
F2A F 0.8414(19) 0.1060(7) 0.3849(16) 0.061(5) Uani 0.201(8) 1 d D . P C 2
F3A F 0.8186(17) 0.0414(7) 0.3882(16) 0.056(5) Uani 0.201(8) 1 d D . P C 2
O11A O 0.6461(19) 0.0834(8) 0.3465(13) 0.046(6) Uani 0.201(8) 1 d D . P C 2
O12A O 0.729(3) 0.1296(6) 0.460(2) 0.060(7) Uani 0.201(8) 1 d D . P C 2
O13A O 0.698(3) 0.0604(12) 0.490(2) 0.048(7) Uani 0.201(8) 1 d D . P C 2
C75A C 0.8157(19) 0.0766(7) 0.4238(14) 0.049(5) Uani 0.201(8) 1 d D . P C 2
S1 S 0.7867(4) 0.09343(13) 0.4380(3) 0.1012(19) Uani 0.799(8) 1 d D U P C 1
F1B F 0.7622(16) 0.1099(5) 0.5759(11) 0.197(6) Uani 0.799(8) 1 d D U P C 1
F2B F 0.6979(13) 0.0555(4) 0.5146(11) 0.133(5) Uani 0.799(8) 1 d D U P C 1
F3B F 0.6477(13) 0.1147(5) 0.4709(13) 0.187(6) Uani 0.799(8) 1 d D U P C 1
O11B O 0.7287(13) 0.0766(5) 0.3613(8) 0.131(5) Uani 0.799(8) 1 d D U P C 1
O12B O 0.8627(14) 0.0695(6) 0.4890(13) 0.128(6) Uani 0.799(8) 1 d D U P C 1
O13B O 0.7997(13) 0.1365(3) 0.4307(12) 0.136(5) Uani 0.799(8) 1 d D U P C 1
C75B C 0.7222(13) 0.0930(4) 0.5024(12) 0.134(4) Uani 0.799(8) 1 d D U P C 1

loop_
_atom_site_aniso_label
_atom_site_aniso_U_11
_atom_site_aniso_U_22
_atom_site_aniso_U_33
_atom_site_aniso_U_23
_atom_site_aniso_U_13
_atom_site_aniso_U_12
Ni1 0.0553(9) 0.0567(9) 0.0229(6) -0.0045(6) 0.0156(6) -0.0031(7)
Ni2 0.0512(9) 0.0527(8) 0.0238(6) 0.0009(6) 0.0182(6) -0.0012(6)
Ni3 0.0727(11) 0.0529(9) 0.0247(7) 0.0015(6) 0.0132(7) -0.0049(7)
Ni4 0.0555(9) 0.0528(9) 0.0292(7) -0.0070(6) 0.0146(6) 0.0034(7)
O1 0.056(4) 0.054(3) 0.029(3) -0.001(2) 0.023(3) -0.006(3)
O2 0.055(4) 0.056(4) 0.028(3) -0.003(2) 0.015(3) -0.004(3)
O3 0.058(4) 0.051(3) 0.028(3) 0.001(2) 0.017(3) 0.001(3)
O4 0.069(4) 0.051(3) 0.024(3) 0.003(2) 0.020(3) -0.001(3)
O5 0.053(4) 0.059(4) 0.031(3) -0.010(3) 0.018(3) -0.001(3)
O6 0.046(3) 0.054(3) 0.022(2) -0.002(2) 0.011(2) 0.001(3)
O7 0.060(4) 0.054(3) 0.029(3) -0.011(2) 0.017(3) 0.001(3)
O8 0.067(4) 0.056(4) 0.029(3) -0.007(3) 0.011(3) 0.001(3)
O9 0.067(4) 0.057(4) 0.025(3) -0.005(3) 0.003(3) 0.002(3)
O10 0.058(4) 0.049(3) 0.024(3) -0.001(2) 0.015(3) 0.003(3)
N1 0.057(5) 0.069(5) 0.034(4) -0.011(3) 0.020(3) -0.006(4)
N2 0.058(5) 0.063(5) 0.025(3) -0.011(3) 0.008(3) -0.005(4)
N3 0.068(5) 0.060(5) 0.029(3) -0.001(3) 0.019(4) -0.006(4)
N4 0.045(4) 0.059(4) 0.033(4) 0.003(3) 0.012(3) -0.006(3)
N5 0.047(4) 0.057(4) 0.031(3) 0.000(3) 0.019(3) -0.006(3)
N6 0.044(4) 0.059(4) 0.027(3) 0.006(3) 0.017(3) 0.004(3)
N7 0.079(6) 0.052(4) 0.037(4) -0.004(3) 0.016(4) -0.007(4)
N8 0.064(5) 0.065(5) 0.032(4) 0.007(3) 0.014(4) -0.007(4)
N9 0.070(6) 0.077(6) 0.028(4) 0.011(4) 0.007(4) -0.019(4)
N10 0.044(4) 0.063(5) 0.033(4) -0.009(3) 0.007(3) 0.000(3)
N11 0.040(4) 0.076(5) 0.040(4) -0.005(4) 0.022(3) 0.004(3)
N12 0.060(5) 0.066(5) 0.041(4) -0.019(4) 0.014(4) 0.003(4)
C1 0.062(6) 0.063(6) 0.024(4) 0.007(4) 0.010(4) -0.007(4)
C2 0.059(6) 0.073(6) 0.026(4) 0.001(4) 0.017(4) -0.016(5)
C3 0.080(8) 0.088(8) 0.032(5) 0.005(5) 0.025(5) -0.022(6)
C4 0.056(6) 0.082(7) 0.033(5) 0.013(5) 0.001(4) -0.017(5)
C5 0.055(6) 0.068(6) 0.053(6) 0.012(5) 0.016(5) -0.007(5)
C6 0.044(5) 0.065(6) 0.035(4) 0.007(4) 0.016(4) -0.006(4)
C7 0.046(5) 0.109(7) 0.038(4) 0.015(4) 0.000(4) -0.012(4)
C11 0.086(8) 0.067(6) 0.026(4) -0.004(4) 0.029(5) -0.015(5)
C12 0.090(8) 0.064(6) 0.041(5) -0.019(4) 0.032(5) 0.000(5)
C13 0.060(6) 0.070(6) 0.044(5) -0.023(5) 0.023(5) -0.004(5)
C14 0.085(8) 0.071(7) 0.048(6) -0.030(5) 0.008(6) 0.010(6)
C15 0.075(8) 0.059(6) 0.057(6) -0.020(5) 0.003(5) 0.004(5)
C16 0.076(8) 0.065(6) 0.043(5) -0.010(5) -0.002(5) -0.008(5)
C17 0.068(7) 0.059(6) 0.034(5) -0.007(4) 0.004(4) -0.001(5)
C18 0.058(6) 0.073(6) 0.023(4) -0.001(4) 0.012(4) -0.007(5)
C19 0.063(6) 0.067(6) 0.031(4) -0.009(4) 0.015(4) -0.015(5)
C20 0.057(6) 0.082(7) 0.040(5) -0.005(5) 0.015(5) -0.011(5)
C21 0.066(7) 0.100(9) 0.049(6) -0.007(6) 0.018(5) -0.010(6)
C22 0.049(6) 0.100(9) 0.051(6) -0.007(5) 0.021(5) -0.008(5)
C23 0.060(6) 0.076(6) 0.033(4) 0.001(4) 0.020(4) -0.009(5)
C24 0.032(4) 0.074(6) 0.036(4) -0.001(4) 0.013(4) -0.003(4)
C25 0.052(5) 0.056(5) 0.040(5) 0.002(4) 0.018(4) 0.003(4)
C26 0.074(7) 0.042(5) 0.032(4) -0.002(3) 0.017(4) -0.007(4)
C27 0.073(7) 0.057(5) 0.029(4) 0.009(4) 0.011(4) -0.002(5)
C28 0.105(9) 0.055(6) 0.038(5) 0.006(4) 0.033(6) -0.014(5)
C29 0.081(7) 0.056(5) 0.031(4) -0.002(4) 0.030(5) -0.007(5)
C30 0.061(6) 0.057(5) 0.032(4) -0.002(4) 0.028(4) -0.009(4)
C31 0.065(7) 0.064(6) 0.043(5) -0.002(4) 0.029(5) -0.001(5)
C32 0.062(6) 0.054(5) 0.038(4) -0.003(4) 0.032(4) 0.002(4)
C33 0.071(7) 0.058(5) 0.044(5) 0.000(4) 0.039(5) 0.009(5)
C34 0.066(6) 0.055(5) 0.040(5) -0.001(4) 0.027(5) 0.004(4)
C35 0.065(6) 0.053(5) 0.037(4) 0.007(4) 0.029(4) -0.004(4)
C36 0.047(5) 0.060(5) 0.024(4) 0.010(3) 0.017(4) 0.005(4)
C37 0.039(4) 0.065(5) 0.020(3) -0.009(3) 0.012(3) -0.005(4)
C38 0.068(6) 0.050(5) 0.029(4) -0.005(4) 0.031(4) -0.008(4)
C39 0.070(7) 0.048(5) 0.030(4) -0.005(4) 0.012(4) -0.001(4)
C40 0.081(7) 0.054(5) 0.030(4) -0.008(4) 0.008(5) -0.001(5)
C41 0.083(8) 0.055(6) 0.037(5) -0.001(4) 0.015(5) 0.010(5)
C42 0.058(6) 0.057(5) 0.039(5) 0.000(4) 0.013(4) 0.002(4)
C43 0.043(5) 0.066(6) 0.038(5) -0.008(4) 0.007(4) 0.000(4)
C44 0.069(6) 0.053(5) 0.035(4) -0.007(4) 0.016(4) 0.000(4)
C45 0.073(7) 0.065(6) 0.033(4) 0.002(4) 0.019(5) -0.004(5)
C46 0.042(5) 0.088(7) 0.034(4) -0.002(4) 0.008(4) -0.007(5)
C47 0.059(6) 0.080(7) 0.053(6) 0.008(5) 0.023(5) 0.009(5)
C48 0.097(9) 0.065(6) 0.041(5) 0.001(5) 0.015(6) 0.001(6)
C49 0.087(8) 0.056(6) 0.036(5) -0.008(4) 0.009(5) -0.005(5)
C50 0.105(10) 0.067(7) 0.034(5) 0.008(4) 0.019(5) -0.019(6)
C51 0.087(8) 0.064(6) 0.029(4) 0.003(4) 0.019(5) -0.007(5)
C52 0.075(7) 0.080(7) 0.028(4) 0.007(4) 0.021(5) 0.001(5)
C53 0.079(7) 0.078(7) 0.022(4) -0.005(4) 0.012(4) 0.008(5)
C54 0.082(8) 0.077(7) 0.046(5) -0.008(5) 0.037(6) 0.004(6)
C55 0.066(6) 0.074(7) 0.028(4) 0.005(4) 0.017(4) 0.002(5)
C56 0.112(10) 0.055(6) 0.030(5) 0.000(4) 0.008(5) -0.020(6)
C57 0.066(7) 0.078(7) 0.033(5) 0.006(4) 0.003(5) -0.025(5)
C58 0.118(12) 0.081(8) 0.039(5) 0.010(5) 0.018(7) -0.037(8)
C59 0.074(9) 0.135(14) 0.059(7) 0.013(8) 0.015(7) -0.039(9)
C60 0.086(9) 0.104(11) 0.056(7) 0.013(7) 0.030(6) -0.022(7)
C61 0.038(5) 0.121(10) 0.040(5) 0.011(5) 0.012(4) -0.019(5)
C62 0.067(6) 0.054(5) 0.029(4) -0.010(4) 0.014(4) -0.003(4)
C63 0.051(6) 0.060(6) 0.038(5) -0.009(4) 0.008(4) 0.000(4)
C64 0.052(5) 0.061(6) 0.034(4) -0.004(4) 0.021(4) 0.003(4)
C65 0.042(5) 0.084(7) 0.045(5) -0.002(5) 0.015(4) -0.001(5)
C66 0.059(6) 0.074(7) 0.070(7) 0.005(5) 0.043(6) -0.001(5)
C67 0.057(6) 0.092(8) 0.044(5) 0.004(5) 0.026(5) 0.001(5)
C68 0.041(5) 0.087(7) 0.037(5) -0.006(5) 0.012(4) -0.005(5)
C69 0.044(5) 0.074(6) 0.042(5) -0.012(4) 0.005(4) 0.002(4)
C70 0.049(6) 0.094(8) 0.054(6) -0.012(6) 0.015(5) 0.011(5)
C71 0.086(9) 0.093(9) 0.065(7) -0.024(7) -0.006(7) 0.037(7)
C72 0.088(10) 0.095(10) 0.090(10) -0.017(8) 0.006(8) 0.036(8)
C73 0.085(10) 0.083(9) 0.098(10) -0.031(8) 0.027(8) 0.008(7)
C74 0.078(8) 0.091(9) 0.058(7) -0.030(6) 0.001(6) 0.028(7)
C8A 0.038(7) 0.162(14) 0.061(9) 0.054(9) 0.007(6) 0.011(8)
C9A 0.063(9) 0.112(8) 0.046(8) 0.009(6) 0.003(6) -0.007(6)
C10A 0.032(6) 0.115(8) 0.053(8) 0.002(6) -0.007(5) -0.006(5)
C8B 0.040(13) 0.106(8) 0.049(18) 0.019(8) 0.001(15) -0.005(10)
C9B 0.054(7) 0.115(19) 0.10(3) 0.00(2) 0.021(12) -0.019(11)
C10B 0.06(2) 0.112(13) 0.036(9) 0.014(11) -0.008(11) -0.005(13)
S2A 0.159(14) 0.100(10) 0.101(10) 0.022(8) 0.085(10) 0.039(9)
S2B 0.062(2) 0.055(2) 0.0479(19) 0.0073(14) 0.0267(16) 0.0072(16)
F4A 0.19(2) 0.19(2) 0.114(11) 0.041(16) 0.063(13) 0.004(18)
F4B 0.261(13) 0.137(9) 0.097(8) 0.029(6) 0.113(9) 0.090(8)
F5A 0.133(18) 0.16(2) 0.17(3) 0.084(17) 0.075(17) 0.026(15)
F5B 0.192(10) 0.132(10) 0.121(10) -0.067(7) 0.008(6) 0.032(7)
F6A 0.15(2) 0.18(2) 0.14(2) 0.083(16) 0.088(18) 0.055(15)
F6B 0.200(11) 0.092(7) 0.074(7) -0.008(5) 0.055(7) 0.055(8)
O14A 0.146(17) 0.108(17) 0.19(4) 0.053(16) 0.114(18) 0.021(13)
O14B 0.068(6) 0.079(8) 0.132(10) -0.020(6) 0.017(5) 0.001(4)
O15A 0.15(3) 0.098(16) 0.106(13) 0.00(2) 0.041(16) 0.071(15)
O15B 0.120(9) 0.095(7) 0.121(9) 0.050(7) 0.088(9) 0.035(6)
O16A 0.14(2) 0.062(16) 0.12(2) 0.014(14) 0.09(2) 0.016(16)
O16B 0.080(5) 0.067(5) 0.061(6) 0.010(4) 0.032(5) 0.014(5)
C76A 0.123(17) 0.149(19) 0.104(13) 0.061(13) 0.058(12) 0.026(12)
C76B 0.165(10) 0.099(7) 0.048(6) -0.005(4) 0.034(5) 0.046(5)
S1A 0.038(6) 0.042(5) 0.045(6) 0.002(4) 0.003(4) 0.004(4)
F1A 0.039(7) 0.076(13) 0.039(8) 0.012(7) 0.009(6) 0.012(9)
F2A 0.059(10) 0.069(10) 0.053(11) 0.021(8) 0.018(9) 0.004(8)
F3A 0.037(11) 0.066(9) 0.061(11) 0.000(8) 0.014(8) 0.002(7)
O11A 0.044(8) 0.030(11) 0.055(8) 0.006(6) 0.009(7) 0.000(9)
O12A 0.074(16) 0.039(8) 0.064(14) -0.009(8) 0.024(10) -0.008(7)
O13A 0.048(14) 0.039(10) 0.055(10) 0.008(10) 0.017(10) 0.012(9)
C75A 0.045(7) 0.057(9) 0.038(8) 0.014(6) 0.008(5) 0.008(6)
S1 0.113(4) 0.063(2) 0.087(3) 0.016(2) -0.009(2) 0.000(2)
F1B 0.291(16) 0.146(12) 0.171(9) -0.049(8) 0.105(9) -0.067(11)
F2B 0.189(13) 0.066(5) 0.152(14) 0.005(6) 0.072(10) 0.009(5)
F3B 0.239(12) 0.112(9) 0.242(13) 0.063(10) 0.127(10) 0.059(9)
O11B 0.149(11) 0.122(10) 0.088(7) 0.009(6) 0.005(6) -0.043(9)
O12B 0.138(9) 0.099(10) 0.111(10) 0.031(9) 0.007(6) 0.011(9)
O13B 0.161(13) 0.064(6) 0.154(13) 0.019(5) 0.026(9) -0.009(5)
C75B 0.201(10) 0.060(6) 0.147(8) -0.001(5) 0.072(8) 0.009(6)

loop_
_atom_type_symbol
_atom_type_description
_atom_type_scat_dispersion_real
_atom_type_scat_dispersion_imag
_atom_type_scat_source
C C 0.0181 0.0091 'International Tables Vol C Tables 4.2.6.8 and 6.1.1.4'
H H 0.0000 0.0000 'International Tables Vol C Tables 4.2.6.8 and 6.1.1.4'
F F 0.0727 0.0534 'International Tables Vol C Tables 4.2.6.8 and 6.1.1.4'
N N 0.0311 0.0180 'International Tables Vol C Tables 4.2.6.8 and 6.1.1.4'
Ni Ni -3.0029 0.5091 'International Tables Vol C Tables 4.2.6.8 and 6.1.1.4'
O O 0.0492 0.0322 'International Tables Vol C Tables 4.2.6.8 and 6.1.1.4'
S S 0.3331 0.5567 'International Tables Vol C Tables 4.2.6.8 and 6.1.1.4'

loop_
_geom_angle_atom_site_label_1
_geom_angle_atom_site_label_2
_geom_angle_atom_site_label_3
_geom_angle
_geom_angle_site_symmetry_1
_geom_angle_site_symmetry_3
_geom_angle_publ_flag
O1 Ni1 O2 98.2(2) . . ?
O1 Ni1 O5 89.1(3) . . ?
O1 Ni1 N1 90.4(3) . . ?
O1 Ni1 N2 168.1(3) . . ?
O1 Ni1 N3 87.7(3) . . ?
O2 Ni1 O5 87.9(2) . . ?
O2 Ni1 N1 170.5(3) . . ?
O2 Ni1 N2 93.6(3) . . ?
O2 Ni1 N3 93.9(3) . . ?
N1 Ni1 O5 96.4(3) . . ?
N2 Ni1 O5 90.1(3) . . ?
N2 Ni1 N1 77.9(3) . . ?
N3 Ni1 O5 176.5(3) . . ?
N3 Ni1 N1 82.3(3) . . ?
N3 Ni1 N2 92.8(3) . . ?
O1 Ni2 O3 89.7(2) . . ?
O1 Ni2 O6 96.4(2) . . ?
O1 Ni2 N4 91.5(3) . . ?
O1 Ni2 N5 88.0(3) . . ?
O1 Ni2 N6 170.1(3) . . ?
O3 Ni2 N4 95.6(3) . . ?
O3 Ni2 N6 91.8(2) . . ?
O6 Ni2 O3 88.2(2) . . ?
O6 Ni2 N4 171.2(3) . . ?
O6 Ni2 N5 94.7(3) . . ?
O6 Ni2 N6 93.4(3) . . ?
N4 Ni2 N6 78.6(3) . . ?
N5 Ni2 O3 176.5(3) . . ?
N5 Ni2 N4 81.8(3) . . ?
N5 Ni2 N6 90.1(3) . . ?
O4 Ni3 O8 93.9(3) . . ?
O4 Ni3 O9 92.8(2) . . ?
O4 Ni3 N7 172.5(3) . . ?
O4 Ni3 N8 95.5(3) . . ?
O4 Ni3 N9 94.8(3) . . ?
O9 Ni3 O8 86.5(3) . . ?
O9 Ni3 N7 90.1(3) . . ?
O9 Ni3 N9 87.8(3) . . ?
N7 Ni3 O8 93.2(3) . . ?
N8 Ni3 O8 87.8(3) . . ?
N8 Ni3 O9 170.2(3) . . ?
N8 Ni3 N7 82.4(3) . . ?
N8 Ni3 N9 96.6(3) . . ?
N9 Ni3 O8 169.9(4) . . ?
N9 Ni3 N7 78.4(4) . . ?
O7 Ni4 O8 94.7(3) . . ?
O7 Ni4 O10 93.5(2) . . ?
O7 Ni4 N10 173.0(3) . . ?
O7 Ni4 N11 95.3(3) . . ?
O8 Ni4 N10 91.7(3) . . ?
O10 Ni4 O8 85.6(3) . . ?
O10 Ni4 N10 89.7(3) . . ?
O10 Ni4 N11 86.9(3) . . ?
N11 Ni4 O8 167.8(3) . . ?
N11 Ni4 N10 78.7(3) . . ?
N12 Ni4 O7 95.0(3) . . ?
N12 Ni4 O8 87.5(3) . . ?
N12 Ni4 O10 169.4(3) . . ?
N12 Ni4 N10 82.5(3) . . ?
N12 Ni4 N11 98.5(3) . . ?
Ni2 O1 Ni1 119.5(3) . . ?
C1 O1 Ni1 119.8(6) . . ?
C1 O1 Ni2 120.4(6) . . ?
C38 O2 Ni1 129.2(5) . . ?
C38 O3 Ni2 124.5(5) . . ?
C38 O4 Ni3 126.9(5) . . ?
C37 O5 Ni1 122.4(5) . . ?
C37 O6 Ni2 130.6(5) . . ?
C37 O7 Ni4 126.4(5) . . ?
Ni4 O8 Ni3 129.4(3) . . ?
C39 O8 Ni3 114.5(6) . . ?
C39 O8 Ni4 116.0(6) . . ?
Ni3 O9 H9A 109.6 . . ?
Ni3 O9 H9B 109.5 . . ?
H9A O9 H9B 104.3 . . ?
Ni4 O10 H10A 109.8 . . ?
Ni4 O10 H10B 109.8 . . ?
H10A O10 H10B 104.3 . . ?
C11 N1 Ni1 111.9(6) . . ?
C12 N1 Ni1 104.7(6) . . ?
C12 N1 C11 111.2(8) . . ?
C12 N1 C18 112.1(8) . . ?
C18 N1 Ni1 108.0(5) . . ?
C18 N1 C11 108.9(8) . . ?
C13 N2 Ni1 113.1(7) . . ?
C17 N2 Ni1 129.9(6) . . ?
C17 N2 C13 116.9(9) . . ?
C19 N3 Ni1 114.7(7) . . ?
C23 N3 Ni1 125.9(6) . . ?
C23 N3 C19 116.3(9) . . ?
C24 N4 Ni2 110.6(6) . . ?
C24 N4 C25 111.3(7) . . ?
C24 N4 C31 111.4(7) . . ?
C25 N4 Ni2 109.1(6) . . ?
C25 N4 C31 109.9(7) . . ?
C31 N4 Ni2 104.4(6) . . ?
C26 N5 Ni2 114.7(6) . . ?
C26 N5 C30 118.6(8) . . ?
C30 N5 Ni2 124.7(6) . . ?
C32 N6 Ni2 112.8(6) . . ?
C36 N6 Ni2 129.6(6) . . ?
C36 N6 C32 116.9(8) . . ?
C49 N7 Ni3 108.7(6) . . ?
C49 N7 C50 112.6(9) . . ?
C49 N7 C56 111.2(9) . . ?
C50 N7 Ni3 108.1(7) . . ?
C56 N7 Ni3 105.9(6) . . ?
C56 N7 C50 110.1(9) . . ?
C51 N8 Ni3 113.5(7) . . ?
C55 N8 Ni3 125.2(6) . . ?
C55 N8 C51 118.5(8) . . ?
C57 N9 Ni3 113.9(8) . . ?
C57 N9 C61 119.1(10) . . ?
C61 N9 Ni3 126.6(8) . . ?
C62 N10 Ni4 110.6(6) . . ?
C62 N10 C69 110.7(8) . . ?
C63 N10 Ni4 106.5(5) . . ?
C63 N10 C62 110.9(7) . . ?
C63 N10 C69 110.7(8) . . ?
C69 N10 Ni4 107.3(5) . . ?
C64 N11 Ni4 113.2(6) . . ?
C68 N11 Ni4 127.2(7) . . ?
C68 N11 C64 118.7(9) . . ?
C70 N12 Ni4 113.7(7) . . ?
C74 N12 Ni4 125.3(8) . . ?
C74 N12 C70 117.7(10) . . ?
O1 C1 C2 120.8(9) . . ?
O1 C1 C6 122.9(8) . . ?
C6 C1 C2 116.3(8) . . ?
C1 C2 C11 116.1(8) . . ?
C3 C2 C1 120.1(10) . . ?
C3 C2 C11 123.8(9) . . ?
C2 C3 H3 118.6 . . ?
C4 C3 C2 122.7(10) . . ?
C4 C3 H3 118.6 . . ?
C3 C4 C5 117.3(9) . . ?
C3 C4 C7 121.9(10) . . ?
C5 C4 C7 120.3(11) . . ?
C4 C5 H5 119.0 . . ?
C6 C5 C4 122.0(11) . . ?
C6 C5 H5 119.0 . . ?
C1 C6 C24 117.3(8) . . ?
C5 C6 C1 121.3(9) . . ?
C5 C6 C24 121.4(9) . . ?
C4 C7 C9A 111.5(10) . . ?
C4 C7 C8B 103.2(16) . . ?
C4 C7 C10B 109.6(16) . . ?
C8A C7 C4 110.4(9) . . ?
C8A C7 C9A 107.0(9) . . ?
C8A C7 C10A 113.0(9) . . ?
C10A C7 C4 110.1(9) . . ?
C10A C7 C9A 104.7(9) . . ?
C8B C7 C10B 104.1(14) . . ?
C9B C7 C4 122(2) . . ?
C9B C7 C8B 109.8(15) . . ?
C9B C7 C10B 107.2(15) . . ?
N1 C11 C2 111.4(8) . . ?
N1 C11 H11A 109.3 . . ?
N1 C11 H11B 109.3 . . ?
C2 C11 H11A 109.3 . . ?
C2 C11 H11B 109.3 . . ?
H11A C11 H11B 108.0 . . ?
N1 C12 H12A 110.0 . . ?
N1 C12 H12B 110.0 . . ?
N1 C12 C13 108.5(8) . . ?
H12A C12 H12B 108.4 . . ?
C13 C12 H12A 110.0 . . ?
C13 C12 H12B 110.0 . . ?
N2 C13 C12 114.1(9) . . ?
C14 C13 N2 122.4(11) . . ?
C14 C13 C12 123.5(9) . . ?
C13 C14 H14 120.1 . . ?
C13 C14 C15 119.8(11) . . ?
C15 C14 H14 120.1 . . ?
C14 C15 H15 120.8 . . ?
C16 C15 C14 118.3(10) . . ?
C16 C15 H15 120.8 . . ?
C15 C16 H16 120.0 . . ?
C15 C16 C17 120.1(12) . . ?
C17 C16 H16 120.0 . . ?
N2 C17 C16 122.4(10) . . ?
N2 C17 H17 118.8 . . ?
C16 C17 H17 118.8 . . ?
N1 C18 H18A 109.1 . . ?
N1 C18 H18B 109.1 . . ?
N1 C18 C19 112.3(7) . . ?
H18A C18 H18B 107.9 . . ?
C19 C18 H18A 109.1 . . ?
C19 C18 H18B 109.1 . . ?
N3 C19 C18 113.0(9) . . ?
C20 C19 N3 122.7(9) . . ?
C20 C19 C18 124.2(8) . . ?
C19 C20 H20 119.6 . . ?
C19 C20 C21 120.8(10) . . ?
C21 C20 H20 119.6 . . ?
C20 C21 H21 121.7 . . ?
C20 C21 C22 116.6(11) . . ?
C22 C21 H21 121.7 . . ?
C21 C22 H22 120.4 . . ?
C23 C22 C21 119.2(11) . . ?
C23 C22 H22 120.4 . . ?
N3 C23 C22 124.3(9) . . ?
N3 C23 H23 117.9 . . ?
C22 C23 H23 117.9 . . ?
N4 C24 C6 109.9(7) . . ?
N4 C24 H24A 109.7 . . ?
N4 C24 H24B 109.7 . . ?
C6 C24 H24A 109.7 . . ?
C6 C24 H24B 109.7 . . ?
H24A C24 H24B 108.2 . . ?
N4 C25 H25A 109.3 . . ?
N4 C25 H25B 109.3 . . ?
N4 C25 C26 111.8(8) . . ?
H25A C25 H25B 107.9 . . ?
C26 C25 H25A 109.3 . . ?
C26 C25 H25B 109.3 . . ?
N5 C26 C25 115.7(8) . . ?
N5 C26 C27 121.7(10) . . ?
C27 C26 C25 122.4(9) . . ?
C26 C27 H27 119.4 . . ?
C28 C27 C26 121.2(10) . . ?
C28 C27 H27 119.4 . . ?
C27 C28 H28 121.2 . . ?
C27 C28 C29 117.6(8) . . ?
C29 C28 H28 121.2 . . ?
C28 C29 H29 120.8 . . ?
C30 C29 C28 118.5(10) . . ?
C30 C29 H29 120.8 . . ?
N5 C30 C29 122.4(10) . . ?
N5 C30 H30 118.8 . . ?
C29 C30 H30 118.8 . . ?
N4 C31 H31A 110.2 . . ?
N4 C31 H31B 110.2 . . ?
H31A C31 H31B 108.5 . . ?
C32 C31 N4 107.6(7) . . ?
C32 C31 H31A 110.2 . . ?
C32 C31 H31B 110.2 . . ?
N6 C32 C31 114.9(8) . . ?
N6 C32 C33 121.9(9) . . ?
C33 C32 C31 123.1(9) . . ?
C32 C33 H33 119.8 . . ?
C32 C33 C34 120.3(9) . . ?
C34 C33 H33 119.8 . . ?
C33 C34 H34 120.7 . . ?
C35 C34 C33 118.6(9) . . ?
C35 C34 H34 120.7 . . ?
C34 C35 H35 120.9 . . ?
C34 C35 C36 118.2(10) . . ?
C36 C35 H35 120.9 . . ?
N6 C36 C35 124.1(9) . . ?
N6 C36 H36 118.0 . . ?
C35 C36 H36 118.0 . . ?
O5 C37 O6 124.1(8) . . ?
O5 C37 O7 118.2(8) . . ?
O6 C37 O7 117.7(7) . . ?
O2 C38 O4 117.5(8) . . ?
O3 C38 O2 123.5(8) . . ?
O3 C38 O4 118.9(7) . . ?
O8 C39 C40 121.5(8) . . ?
O8 C39 C44 120.4(8) . . ?
C40 C39 C44 118.0(9) . . ?
C39 C40 C41 120.4(9) . . ?
C39 C40 C49 118.7(9) . . ?
C41 C40 C49 120.5(9) . . ?
C40 C41 H41 119.0 . . ?
C42 C41 C40 122.0(9) . . ?
C42 C41 H41 119.0 . . ?
C41 C42 C43 117.2(9) . . ?
C41 C42 C45 121.8(9) . . ?
C43 C42 C45 121.0(8) . . ?
C42 C43 H43 118.8 . . ?
C44 C43 C42 122.4(9) . . ?
C44 C43 H43 118.8 . . ?
C39 C44 C62 119.5(8) . . ?
C43 C44 C39 119.8(9) . . ?
C43 C44 C62 120.7(8) . . ?
C42 C45 C46 109.1(9) . . ?
C47 C45 C42 110.5(8) . . ?
C47 C45 C46 110.3(8) . . ?
C47 C45 C48 110.0(10) . . ?
C48 C45 C42 111.3(9) . . ?
C48 C45 C46 105.5(8) . . ?
C45 C46 H46A 109.5 . . ?
C45 C46 H46B 109.5 . . ?
C45 C46 H46C 109.5 . . ?
H46A C46 H46B 109.5 . . ?
H46A C46 H46C 109.5 . . ?
H46B C46 H46C 109.5 . . ?
C45 C47 H47A 109.5 . . ?
C45 C47 H47B 109.5 . . ?
C45 C47 H47C 109.5 . . ?
H47A C47 H47B 109.5 . . ?
H47A C47 H47C 109.5 . . ?
H47B C47 H47C 109.5 . . ?
C45 C48 H48A 109.5 . . ?
C45 C48 H48B 109.5 . . ?
C45 C48 H48C 109.5 . . ?
H48A C48 H48B 109.5 . . ?
H48A C48 H48C 109.5 . . ?
H48B C48 H48C 109.5 . . ?
N7 C49 C40 111.6(9) . . ?
N7 C49 H49A 109.3 . . ?
N7 C49 H49B 109.3 . . ?
C40 C49 H49A 109.3 . . ?
C40 C49 H49B 109.3 . . ?
H49A C49 H49B 108.0 . . ?
N7 C50 H50A 109.3 . . ?
N7 C50 H50B 109.3 . . ?
N7 C50 C51 111.5(8) . . ?
H50A C50 H50B 108.0 . . ?
C51 C50 H50A 109.3 . . ?
C51 C50 H50B 109.3 . . ?
N8 C51 C50 115.1(8) . . ?
N8 C51 C52 121.7(10) . . ?
C52 C51 C50 123.1(10) . . ?
C51 C52 H52 120.4 . . ?
C53 C52 C51 119.2(10) . . ?
C53 C52 H52 120.4 . . ?
C52 C53 H53 120.5 . . ?
C52 C53 C54 119.1(9) . . ?
C54 C53 H53 120.5 . . ?
C53 C54 H54 120.7 . . ?
C53 C54 C55 118.6(10) . . ?
C55 C54 H54 120.7 . . ?
N8 C55 C54 122.8(10) . . ?
N8 C55 H55 118.6 . . ?
C54 C55 H55 118.6 . . ?
N7 C56 H56A 109.6 . . ?
N7 C56 H56B 109.6 . . ?
N7 C56 C57 110.1(10) . . ?
H56A C56 H56B 108.2 . . ?
C57 C56 H56A 109.6 . . ?
C57 C56 H56B 109.6 . . ?
N9 C57 C56 115.3(9) . . ?
N9 C57 C58 122.0(12) . . ?
C58 C57 C56 122.6(12) . . ?
C57 C58 H58 121.4 . . ?
C59 C58 C57 117.1(14) . . ?
C59 C58 H58 121.4 . . ?
C58 C59 H59 119.6 . . ?
C60 C59 C58 120.7(13) . . ?
C60 C59 H59 119.6 . . ?
C59 C60 H60 119.9 . . ?
C59 C60 C61 120.1(15) . . ?
C61 C60 H60 119.9 . . ?
N9 C61 C60 120.9(14) . . ?
N9 C61 H61 119.5 . . ?
C60 C61 H61 119.5 . . ?
N10 C62 C44 111.9(8) . . ?
N10 C62 H62A 109.2 . . ?
N10 C62 H62B 109.2 . . ?
C44 C62 H62A 109.2 . . ?
C44 C62 H62B 109.2 . . ?
H62A C62 H62B 107.9 . . ?
N10 C63 H63A 109.5 . . ?
N10 C63 H63B 109.5 . . ?
N10 C63 C64 110.9(7) . . ?
H63A C63 H63B 108.1 . . ?
C64 C63 H63A 109.5 . . ?
C64 C63 H63B 109.5 . . ?
N11 C64 C63 115.3(8) . . ?
N11 C64 C65 121.8(8) . . ?
C65 C64 C63 122.9(9) . . ?
C64 C65 H65 120.5 . . ?
C64 C65 C66 119.0(10) . . ?
C66 C65 H65 120.5 . . ?
C65 C66 H66 120.9 . . ?
C67 C66 C65 118.2(10) . . ?
C67 C66 H66 120.9 . . ?
C66 C67 H67 119.6 . . ?
C66 C67 C68 120.8(10) . . ?
C68 C67 H67 119.6 . . ?
N11 C68 C67 121.5(10) . . ?
N11 C68 H68 119.2 . . ?
C67 C68 H68 119.2 . . ?
N10 C69 H69A 109.4 . . ?
N10 C69 H69B 109.4 . . ?
N10 C69 C70 111.0(8) . . ?
H69A C69 H69B 108.0 . . ?
C70 C69 H69A 109.4 . . ?
C70 C69 H69B 109.4 . . ?
N12 C70 C69 114.8(9) . . ?
N12 C70 C71 120.9(11) . . ?
C71 C70 C69 124.3(10) . . ?
C70 C71 H71 119.1 . . ?
C72 C71 C70 121.8(12) . . ?
C72 C71 H71 119.1 . . ?
C71 C72 H72 120.6 . . ?
C71 C72 C73 118.7(13) . . ?
C73 C72 H72 120.6 . . ?
C72 C73 H73 121.4 . . ?
C72 C73 C74 117.3(12) . . ?
C74 C73 H73 121.4 . . ?
N12 C74 C73 123.2(11) . . ?
N12 C74 H74 118.4 . . ?
C73 C74 H74 118.4 . . ?
C7 C8A H8AA 109.5 . . ?
C7 C8A H8AB 109.5 . . ?
C7 C8A H8AC 109.5 . . ?
H8AA C8A H8AB 109.5 . . ?
H8AA C8A H8AC 109.5 . . ?
H8AB C8A H8AC 109.5 . . ?
C7 C9A H9AA 109.5 . . ?
C7 C9A H9AB 109.5 . . ?
C7 C9A H9AC 109.5 . . ?
H9AA C9A H9AB 109.5 . . ?
H9AA C9A H9AC 109.5 . . ?
H9AB C9A H9AC 109.5 . . ?
C7 C10A H10C 109.5 . . ?
C7 C10A H10D 109.5 . . ?
C7 C10A H10E 109.5 . . ?
H10C C10A H10D 109.5 . . ?
H10C C10A H10E 109.5 . . ?
H10D C10A H10E 109.5 . . ?
C7 C8B H8BA 109.5 . . ?
C7 C8B H8BB 109.5 . . ?
C7 C8B H8BC 109.5 . . ?
H8BA C8B H8BB 109.5 . . ?
H8BA C8B H8BC 109.5 . . ?
H8BB C8B H8BC 109.5 . . ?
C7 C9B H9BA 109.5 . . ?
C7 C9B H9BB 109.5 . . ?
C7 C9B H9BC 109.5 . . ?
H9BA C9B H9BB 109.5 . . ?
H9BA C9B H9BC 109.5 . . ?
H9BB C9B H9BC 109.5 . . ?
C7 C10B H10F 109.5 . . ?
C7 C10B H10G 109.5 . . ?
C7 C10B H10H 109.5 . . ?
H10F C10B H10G 109.5 . . ?
H10F C10B H10H 109.5 . . ?
H10G C10B H10H 109.5 . . ?
O14A S2A O16A 113.5(17) . . ?
O14A S2A C76A 102.9(15) . . ?
O15A S2A O14A 115.0(19) . . ?
O15A S2A O16A 114.8(19) . . ?
O15A S2A C76A 105.3(16) . . ?
O16A S2A C76A 103.4(16) . . ?
O14B S2B C76B 101.3(8) . . ?
O15B S2B O14B 110.6(9) . . ?
O15B S2B O16B 116.2(7) . . ?
O15B S2B C76B 104.8(7) . . ?
O16B S2B O14B 115.7(7) . . ?
O16B S2B C76B 106.5(6) . . ?
F4A C76A S2A 111.3(19) . . ?
F4A C76A F5A 108(2) . . ?
F4A C76A F6A 107(2) . . ?
F5A C76A S2A 111.3(18) . . ?
F5A C76A F6A 108(2) . . ?
F6A C76A S2A 110.6(18) . . ?
F4B C76B S2B 111.1(10) . . ?
F4B C76B F6B 108.2(13) . . ?
F5B C76B S2B 109.4(10) . . ?
F5B C76B F4B 107.5(14) . . ?
F5B C76B F6B 106.8(14) . . ?
F6B C76B S2B 113.8(10) . . ?
O11A S1A O12A 117.1(19) . . ?
O11A S1A O13A 116(2) . . ?
O11A S1A C75A 104.9(16) . . ?
O12A S1A O13A 112(3) . . ?
O12A S1A C75A 97.7(19) . . ?
O13A S1A C75A 107.0(18) . . ?
F1A C75A S1A 108(2) . . ?
F1A C75A F2A 105(2) . . ?
F2A C75A S1A 111(2) . . ?
F3A C75A S1A 114(2) . . ?
F3A C75A F1A 109(2) . . ?
F3A C75A F2A 108(2) . . ?
O11B S1 O12B 118.8(13) . . ?
O11B S1 C75B 105.1(11) . . ?
O12B S1 C75B 99.3(13) . . ?
O13B S1 O11B 110.9(10) . . ?
O13B S1 O12B 117.7(12) . . ?
O13B S1 C75B 101.7(11) . . ?
F1B C75B S1 115.0(16) . . ?
F2B C75B S1 112.6(14) . . ?
F2B C75B F1B 106.9(16) . . ?
F2B C75B F3B 106.5(16) . . ?
F3B C75B S1 112.3(15) . . ?
F3B C75B F1B 102.8(17) . . ?

loop_
_geom_bond_atom_site_label_1
_geom_bond_atom_site_label_2
_geom_bond_distance
_geom_bond_site_symmetry_2
_geom_bond_publ_flag
Ni1 O1 2.005(6) . ?
Ni1 O2 2.037(6) . ?
Ni1 O5 2.111(7) . ?
Ni1 N1 2.100(7) . ?
Ni1 N2 2.094(8) . ?
Ni1 N3 2.064(9) . ?
Ni2 O1 1.990(6) . ?
Ni2 O3 2.081(6) . ?
Ni2 O6 2.042(6) . ?
Ni2 N4 2.102(8) . ?
Ni2 N5 2.057(7) . ?
Ni2 N6 2.111(8) . ?
Ni3 O4 2.033(6) . ?
Ni3 O8 2.119(7) . ?
Ni3 O9 2.088(6) . ?
Ni3 N7 2.093(9) . ?
Ni3 N8 2.067(8) . ?
Ni3 N9 2.089(9) . ?
Ni4 O7 2.044(6) . ?
Ni4 O8 2.102(7) . ?
Ni4 O10 2.064(6) . ?
Ni4 N10 2.113(7) . ?
Ni4 N11 2.094(8) . ?
Ni4 N12 2.042(9) . ?
O1 C1 1.351(11) . ?
O2 C38 1.289(10) . ?
O3 C38 1.253(11) . ?
O4 C38 1.318(11) . ?
O5 C37 1.261(10) . ?
O6 C37 1.284(11) . ?
O7 C37 1.318(11) . ?
O8 C39 1.349(11) . ?
O9 H9A 0.8517 . ?
O9 H9B 0.8515 . ?
O10 H10A 0.8540 . ?
O10 H10B 0.8538 . ?
N1 C11 1.504(13) . ?
N1 C12 1.486(14) . ?
N1 C18 1.495(13) . ?
N2 C13 1.371(12) . ?
N2 C17 1.348(13) . ?
N3 C19 1.363(12) . ?
N3 C23 1.352(13) . ?
N4 C24 1.492(11) . ?
N4 C25 1.493(12) . ?
N4 C31 1.501(12) . ?
N5 C26 1.336(13) . ?
N5 C30 1.354(12) . ?
N6 C32 1.359(12) . ?
N6 C36 1.330(12) . ?
N7 C49 1.457(16) . ?
N7 C50 1.485(13) . ?
N7 C56 1.477(13) . ?
N8 C51 1.341(13) . ?
N8 C55 1.331(14) . ?
N9 C57 1.329(15) . ?
N9 C61 1.356(15) . ?
N10 C62 1.479(12) . ?
N10 C63 1.456(13) . ?
N10 C69 1.495(13) . ?
N11 C64 1.350(12) . ?
N11 C68 1.349(12) . ?
N12 C70 1.363(14) . ?
N12 C74 1.339(14) . ?
C1 C2 1.432(12) . ?
C1 C6 1.403(15) . ?
C2 C3 1.400(15) . ?
C2 C11 1.510(16) . ?
C3 H3 0.9500 . ?
C3 C4 1.351(18) . ?
C4 C5 1.402(16) . ?
C4 C7 1.535(14) . ?
C5 H5 0.9500 . ?
C5 C6 1.378(14) . ?
C6 C24 1.505(13) . ?
C7 C8A 1.491(13) . ?
C7 C9A 1.587(15) . ?
C7 C10A 1.525(14) . ?
C7 C8B 1.540(18) . ?
C7 C9B 1.505(18) . ?
C7 C10B 1.574(18) . ?
C11 H11A 0.9900 . ?
C11 H11B 0.9900 . ?
C12 H12A 0.9900 . ?
C12 H12B 0.9900 . ?
C12 C13 1.507(16) . ?
C13 C14 1.367(15) . ?
C14 H14 0.9500 . ?
C14 C15 1.379(19) . ?
C15 H15 0.9500 . ?
C15 C16 1.371(17) . ?
C16 H16 0.9500 . ?
C16 C17 1.378(15) . ?
C17 H17 0.9500 . ?
C18 H18A 0.9900 . ?
C18 H18B 0.9900 . ?
C18 C19 1.517(15) . ?
C19 C20 1.353(15) . ?
C20 H20 0.9500 . ?
C20 C21 1.398(17) . ?
C21 H21 0.9500 . ?
C21 C22 1.405(16) . ?
C22 H22 0.9500 . ?
C22 C23 1.358(15) . ?
C23 H23 0.9500 . ?
C24 H24A 0.9900 . ?
C24 H24B 0.9900 . ?
C25 H25A 0.9900 . ?
C25 H25B 0.9900 . ?
C25 C26 1.501(14) . ?
C26 C27 1.378(12) . ?
C27 H27 0.9500 . ?
C27 C28 1.354(16) . ?
C28 H28 0.9500 . ?
C28 C29 1.426(17) . ?
C29 H29 0.9500 . ?
C29 C30 1.372(12) . ?
C30 H30 0.9500 . ?
C31 H31A 0.9900 . ?
C31 H31B 0.9900 . ?
C31 C32 1.494(15) . ?
C32 C33 1.375(14) . ?
C33 H33 0.9500 . ?
C33 C34 1.378(15) . ?
C34 H34 0.9500 . ?
C34 C35 1.369(14) . ?
C35 H35 0.9500 . ?
C35 C36 1.396(13) . ?
C36 H36 0.9500 . ?
C39 C40 1.394(14) . ?
C39 C44 1.411(13) . ?
C40 C41 1.402(14) . ?
C40 C49 1.532(14) . ?
C41 H41 0.9500 . ?
C41 C42 1.377(14) . ?
C42 C43 1.395(14) . ?
C42 C45 1.536(13) . ?
C43 H43 0.9500 . ?
C43 C44 1.389(13) . ?
C44 C62 1.503(14) . ?
C45 C46 1.565(14) . ?
C45 C47 1.525(16) . ?
C45 C48 1.532(15) . ?
C46 H46A 0.9800 . ?
C46 H46B 0.9800 . ?
C46 H46C 0.9800 . ?
C47 H47A 0.9800 . ?
C47 H47B 0.9800 . ?
C47 H47C 0.9800 . ?
C48 H48A 0.9800 . ?
C48 H48B 0.9800 . ?
C48 H48C 0.9800 . ?
C49 H49A 0.9900 . ?
C49 H49B 0.9900 . ?
C50 H50A 0.9900 . ?
C50 H50B 0.9900 . ?
C50 C51 1.510(16) . ?
C51 C52 1.394(13) . ?
C52 H52 0.9500 . ?
C52 C53 1.372(16) . ?
C53 H53 0.9500 . ?
C53 C54 1.381(16) . ?
C54 H54 0.9500 . ?
C54 C55 1.384(14) . ?
C55 H55 0.9500 . ?
C56 H56A 0.9900 . ?
C56 H56B 0.9900 . ?
C56 C57 1.500(19) . ?
C57 C58 1.405(17) . ?
C58 H58 0.9500 . ?
C58 C59 1.37(2) . ?
C59 H59 0.9500 . ?
C59 C60 1.35(2) . ?
C60 H60 0.9500 . ?
C60 C61 1.363(17) . ?
C61 H61 0.9500 . ?
C62 H62A 0.9900 . ?
C62 H62B 0.9900 . ?
C63 H63A 0.9900 . ?
C63 H63B 0.9900 . ?
C63 C64 1.522(13) . ?
C64 C65 1.379(15) . ?
C65 H65 0.9500 . ?
C65 C66 1.408(15) . ?
C66 H66 0.9500 . ?
C66 C67 1.356(17) . ?
C67 H67 0.9500 . ?
C67 C68 1.375(16) . ?
C68 H68 0.9500 . ?
C69 H69A 0.9900 . ?
C69 H69B 0.9900 . ?
C69 C70 1.499(16) . ?
C70 C71 1.387(17) . ?
C71 H71 0.9500 . ?
C71 C72 1.341(19) . ?
C72 H72 0.9500 . ?
C72 C73 1.41(2) . ?
C73 H73 0.9500 . ?
C73 C74 1.410(19) . ?
C74 H74 0.9500 . ?
C8A H8AA 0.9800 . ?
C8A H8AB 0.9800 . ?
C8A H8AC 0.9800 . ?
C9A H9AA 0.9800 . ?
C9A H9AB 0.9800 . ?
C9A H9AC 0.9800 . ?
C10A H10C 0.9800 . ?
C10A H10D 0.9800 . ?
C10A H10E 0.9800 . ?
C8B H8BA 0.9800 . ?
C8B H8BB 0.9800 . ?
C8B H8BC 0.9800 . ?
C9B H9BA 0.9800 . ?
C9B H9BB 0.9800 . ?
C9B H9BC 0.9800 . ?
C10B H10F 0.9800 . ?
C10B H10G 0.9800 . ?
C10B H10H 0.9800 . ?
S2A O14A 1.436(15) . ?
S2A O15A 1.422(16) . ?
S2A O16A 1.442(15) . ?
S2A C76A 1.80(2) . ?
S2B O14B 1.448(10) . ?
S2B O15B 1.421(9) . ?
S2B O16B 1.425(9) . ?
S2B C76B 1.797(13) . ?
F4A C76A 1.304(16) . ?
F4B C76B 1.313(12) . ?
F5A C76A 1.305(16) . ?
F5B C76B 1.305(12) . ?
F6A C76A 1.305(16) . ?
F6B C76B 1.315(12) . ?
S1A O11A 1.435(16) . ?
S1A O12A 1.449(16) . ?
S1A O13A 1.462(17) . ?
S1A C75A 1.80(3) . ?
F1A C75A 1.318(17) . ?
F2A C75A 1.329(17) . ?
F3A C75A 1.315(17) . ?
S1 O11B 1.433(12) . ?
S1 O12B 1.447(14) . ?
S1 O13B 1.433(11) . ?
S1 C75B 1.80(2) . ?
F1B C75B 1.330(13) . ?
F2B C75B 1.325(13) . ?
F3B C75B 1.326(13) . ?

loop_
_geom_torsion_atom_site_label_1
_geom_torsion_atom_site_label_2
_geom_torsion_atom_site_label_3
_geom_torsion_atom_site_label_4
_geom_torsion
_geom_torsion_site_symmetry_1
_geom_torsion_site_symmetry_2
_geom_torsion_site_symmetry_3
_geom_torsion_site_symmetry_4
_geom_torsion_publ_flag
Ni1 O1 C1 C2 53.4(11) . . . . ?
Ni1 O1 C1 C6 -127.0(8) . . . . ?
Ni1 O2 C38 O3 -28.5(13) . . . . ?
Ni1 O2 C38 O4 150.2(6) . . . . ?
Ni1 O5 C37 O6 57.5(10) . . . . ?
Ni1 O5 C37 O7 -124.5(7) . . . . ?
Ni1 N1 C11 C2 64.7(9) . . . . ?
Ni1 N1 C12 C13 -47.9(9) . . . . ?
Ni1 N1 C18 C19 -29.4(9) . . . . ?
Ni1 N2 C13 C12 3.7(11) . . . . ?
Ni1 N2 C13 C14 -178.1(9) . . . . ?
Ni1 N2 C17 C16 179.3(8) . . . . ?
Ni1 N3 C19 C18 -22.9(11) . . . . ?
Ni1 N3 C19 C20 159.8(9) . . . . ?
Ni1 N3 C23 C22 -157.7(9) . . . . ?
Ni2 O1 C1 C2 -133.1(8) . . . . ?
Ni2 O1 C1 C6 46.5(11) . . . . ?
Ni2 O3 C38 O2 59.0(12) . . . . ?
Ni2 O3 C38 O4 -119.7(7) . . . . ?
Ni2 O6 C37 O5 -30.6(11) . . . . ?
Ni2 O6 C37 O7 151.4(6) . . . . ?
Ni2 N4 C24 C6 67.6(8) . . . . ?
Ni2 N4 C25 C26 -23.7(9) . . . . ?
Ni2 N4 C31 C32 -49.3(8) . . . . ?
Ni2 N5 C26 C25 -20.9(10) . . . . ?
Ni2 N5 C26 C27 163.4(7) . . . . ?
Ni2 N5 C30 C29 -163.3(7) . . . . ?
Ni2 N6 C32 C31 -6.0(9) . . . . ?
Ni2 N6 C32 C33 170.4(7) . . . . ?
Ni2 N6 C36 C35 -170.8(6) . . . . ?
Ni3 O4 C38 O2 -9.4(12) . . . . ?
Ni3 O4 C38 O3 169.4(6) . . . . ?
Ni3 O8 C39 C40 -50.3(12) . . . . ?
Ni3 O8 C39 C44 129.6(9) . . . . ?
Ni3 N7 C49 C40 -66.5(9) . . . . ?
Ni3 N7 C50 C51 29.3(12) . . . . ?
Ni3 N7 C56 C57 41.7(9) . . . . ?
Ni3 N8 C51 C50 21.2(13) . . . . ?
Ni3 N8 C51 C52 -160.9(9) . . . . ?
Ni3 N8 C55 C54 157.5(9) . . . . ?
Ni3 N9 C57 C56 -4.9(11) . . . . ?
Ni3 N9 C57 C58 170.8(8) . . . . ?
Ni3 N9 C61 C60 -170.2(8) . . . . ?
Ni4 O7 C37 O5 169.5(5) . . . . ?
Ni4 O7 C37 O6 -12.3(11) . . . . ?
Ni4 O8 C39 C40 127.7(9) . . . . ?
Ni4 O8 C39 C44 -52.5(11) . . . . ?
Ni4 N10 C62 C44 -63.6(9) . . . . ?
Ni4 N10 C63 C64 39.7(9) . . . . ?
Ni4 N10 C69 C70 31.2(10) . . . . ?
Ni4 N11 C64 C63 -7.4(10) . . . . ?
Ni4 N11 C64 C65 170.4(8) . . . . ?
Ni4 N11 C68 C67 -166.8(8) . . . . ?
Ni4 N12 C70 C69 22.8(13) . . . . ?
Ni4 N12 C70 C71 -157.3(12) . . . . ?
Ni4 N12 C74 C73 152.0(13) . . . . ?
O1 C1 C2 C3 179.8(9) . . . . ?
O1 C1 C2 C11 -2.3(13) . . . . ?
O1 C1 C6 C5 -179.7(9) . . . . ?
O1 C1 C6 C24 -0.1(14) . . . . ?
O8 C39 C40 C41 177.2(10) . . . . ?
O8 C39 C40 C49 3.4(16) . . . . ?
O8 C39 C44 C43 -175.9(9) . . . . ?
O8 C39 C44 C62 3.7(15) . . . . ?
N1 C12 C13 N2 30.2(12) . . . . ?
N1 C12 C13 C14 -148.0(10) . . . . ?
N1 C18 C19 N3 35.4(12) . . . . ?
N1 C18 C19 C20 -147.4(10) . . . . ?
N2 C13 C14 C15 -2.8(17) . . . . ?
N3 C19 C20 C21 0.8(17) . . . . ?
N4 C25 C26 N5 30.2(11) . . . . ?
N4 C25 C26 C27 -154.2(9) . . . . ?
N4 C31 C32 N6 37.7(11) . . . . ?
N4 C31 C32 C33 -138.6(9) . . . . ?
N5 C26 C27 C28 0.0(15) . . . . ?
N6 C32 C33 C34 2.9(13) . . . . ?
N7 C50 C51 N8 -34.5(15) . . . . ?
N7 C50 C51 C52 147.5(12) . . . . ?
N7 C56 C57 N9 -25.4(12) . . . . ?
N7 C56 C57 C58 158.9(10) . . . . ?
N8 C51 C52 C53 -0.3(18) . . . . ?
N9 C57 C58 C59 0.0(17) . . . . ?
N10 C63 C64 N11 -22.5(12) . . . . ?
N10 C63 C64 C65 159.7(9) . . . . ?
N10 C69 C70 N12 -36.9(14) . . . . ?
N10 C69 C70 C71 143.2(13) . . . . ?
N11 C64 C65 C66 -2.3(15) . . . . ?
N12 C70 C71 C72 -1(2) . . . . ?
C1 C2 C3 C4 -2.9(16) . . . . ?
C1 C2 C11 N1 -61.5(11) . . . . ?
C1 C6 C24 N4 -62.4(11) . . . . ?
C2 C1 C6 C5 -0.1(14) . . . . ?
C2 C1 C6 C24 179.5(8) . . . . ?
C2 C3 C4 C5 5.2(16) . . . . ?
C2 C3 C4 C7 178.0(9) . . . . ?
C3 C2 C11 N1 116.4(10) . . . . ?
C3 C4 C5 C6 -5.1(16) . . . . ?
C3 C4 C7 C8A 59.6(14) . . . . ?
C3 C4 C7 C9A 178.4(11) . . . . ?
C3 C4 C7 C10A -65.9(13) . . . . ?
C3 C4 C7 C8B 106.6(17) . . . . ?
C3 C4 C7 C9B -129.9(19) . . . . ?
C3 C4 C7 C10B -3.9(19) . . . . ?
C4 C5 C6 C1 2.6(15) . . . . ?
C4 C5 C6 C24 -176.9(9) . . . . ?
C5 C4 C7 C8A -127.8(12) . . . . ?
C5 C4 C7 C9A -9.0(13) . . . . ?
C5 C4 C7 C10A 106.7(12) . . . . ?
C5 C4 C7 C8B -80.8(17) . . . . ?
C5 C4 C7 C9B 43(2) . . . . ?
C5 C4 C7 C10B 168.7(16) . . . . ?
C5 C6 C24 N4 117.2(10) . . . . ?
C6 C1 C2 C3 0.2(14) . . . . ?
C6 C1 C2 C11 178.2(9) . . . . ?
C7 C4 C5 C6 -178.0(9) . . . . ?
C11 N1 C12 C13 -168.9(8) . . . . ?
C11 N1 C18 C19 92.3(9) . . . . ?
C11 C2 C3 C4 179.3(10) . . . . ?
C12 N1 C11 C2 -178.6(8) . . . . ?
C12 N1 C18 C19 -144.3(8) . . . . ?
C12 C13 C14 C15 175.3(11) . . . . ?
C13 N2 C17 C16 -2.6(15) . . . . ?
C13 C14 C15 C16 1.0(18) . . . . ?
C14 C15 C16 C17 -0.1(17) . . . . ?
C15 C16 C17 N2 0.9(17) . . . . ?
C17 N2 C13 C12 -174.7(9) . . . . ?
C17 N2 C13 C14 3.5(15) . . . . ?
C18 N1 C11 C2 -54.6(9) . . . . ?
C18 N1 C12 C13 68.9(10) . . . . ?
C18 C19 C20 C21 -176.2(11) . . . . ?
C19 N3 C23 C22 1.4(15) . . . . ?
C19 C20 C21 C22 0.4(18) . . . . ?
C20 C21 C22 C23 -0.7(18) . . . . ?
C21 C22 C23 N3 -0.2(18) . . . . ?
C23 N3 C19 C18 175.7(9) . . . . ?
C23 N3 C19 C20 -1.7(15) . . . . ?
C24 N4 C25 C26 98.6(9) . . . . ?
C24 N4 C31 C32 -168.7(8) . . . . ?
C25 N4 C24 C6 -53.8(10) . . . . ?
C25 N4 C31 C32 67.5(10) . . . . ?
C25 C26 C27 C28 -175.3(10) . . . . ?
C26 N5 C30 C29 -0.5(13) . . . . ?
C26 C27 C28 C29 2.3(16) . . . . ?
C27 C28 C29 C30 -3.7(15) . . . . ?
C28 C29 C30 N5 2.9(14) . . . . ?
C30 N5 C26 C25 174.6(8) . . . . ?
C30 N5 C26 C27 -1.0(13) . . . . ?
C31 N4 C24 C6 -176.8(8) . . . . ?
C31 N4 C25 C26 -137.6(8) . . . . ?
C31 C32 C33 C34 179.0(9) . . . . ?
C32 N6 C36 C35 -1.2(11) . . . . ?
C32 C33 C34 C35 -2.7(13) . . . . ?
C33 C34 C35 C36 0.6(12) . . . . ?
C34 C35 C36 N6 1.4(12) . . . . ?
C36 N6 C32 C31 -177.3(7) . . . . ?
C36 N6 C32 C33 -0.9(12) . . . . ?
C39 C40 C41 C42 -0.7(18) . . . . ?
C39 C40 C49 N7 65.9(13) . . . . ?
C39 C44 C62 N10 63.1(13) . . . . ?
C40 C39 C44 C43 4.0(16) . . . . ?
C40 C39 C44 C62 -176.4(10) . . . . ?
C40 C41 C42 C43 2.7(17) . . . . ?
C40 C41 C42 C45 -178.7(11) . . . . ?
C41 C40 C49 N7 -107.9(12) . . . . ?
C41 C42 C43 C44 -1.3(16) . . . . ?
C41 C42 C45 C46 127.8(11) . . . . ?
C41 C42 C45 C47 -110.8(12) . . . . ?
C41 C42 C45 C48 11.7(15) . . . . ?
C42 C43 C44 C39 -2.1(16) . . . . ?
C42 C43 C44 C62 178.4(9) . . . . ?
C43 C42 C45 C46 -53.7(13) . . . . ?
C43 C42 C45 C47 67.7(13) . . . . ?
C43 C42 C45 C48 -169.7(10) . . . . ?
C43 C44 C62 N10 -117.4(10) . . . . ?
C44 C39 C40 C41 -2.7(17) . . . . ?
C44 C39 C40 C49 -176.5(10) . . . . ?
C45 C42 C43 C44 -179.9(10) . . . . ?
C49 N7 C50 C51 -90.8(12) . . . . ?
C49 N7 C56 C57 159.6(8) . . . . ?
C49 C40 C41 C42 173.0(11) . . . . ?
C50 N7 C49 C40 53.3(11) . . . . ?
C50 N7 C56 C57 -74.9(11) . . . . ?
C50 C51 C52 C53 177.5(12) . . . . ?
C51 N8 C55 C54 -2.6(16) . . . . ?
C51 C52 C53 C54 0.2(18) . . . . ?
C52 C53 C54 C55 -1.2(18) . . . . ?
C53 C54 C55 N8 2.4(17) . . . . ?
C55 N8 C51 C50 -176.5(10) . . . . ?
C55 N8 C51 C52 1.5(17) . . . . ?
C56 N7 C49 C40 177.4(8) . . . . ?
C56 N7 C50 C51 144.5(11) . . . . ?
C56 C57 C58 C59 175.4(11) . . . . ?
C57 N9 C61 C60 2.0(14) . . . . ?
C57 C58 C59 C60 2.7(19) . . . . ?
C58 C59 C60 C61 -3.1(19) . . . . ?
C59 C60 C61 N9 0.7(17) . . . . ?
C61 N9 C57 C56 -178.0(9) . . . . ?
C61 N9 C57 C58 -2.3(15) . . . . ?
C62 N10 C63 C64 160.2(8) . . . . ?
C62 N10 C69 C70 -89.5(10) . . . . ?
C63 N10 C62 C44 178.5(8) . . . . ?
C63 N10 C69 C70 147.0(9) . . . . ?
C63 C64 C65 C66 175.4(9) . . . . ?
C64 N11 C68 C67 1.4(14) . . . . ?
C64 C65 C66 C67 1.9(16) . . . . ?
C65 C66 C67 C68 0.1(16) . . . . ?
C66 C67 C68 N11 -1.8(16) . . . . ?
C68 N11 C64 C63 -177.2(8) . . . . ?
C68 N11 C64 C65 0.6(14) . . . . ?
C69 N10 C62 C44 55.2(10) . . . . ?
C69 N10 C63 C64 -76.6(9) . . . . ?
C69 C70 C71 C72 178.5(15) . . . . ?
C70 N12 C74 C73 -7(2) . . . . ?
C70 C71 C72 C73 2(3) . . . . ?
C71 C72 C73 C74 -4(3) . . . . ?
C72 C73 C74 N12 7(3) . . . . ?
C74 N12 C70 C69 -176.2(11) . . . . ?
C74 N12 C70 C71 3.7(19) . . . . ?
O14A S2A C76A F4A -58(3) . . . . ?
O14A S2A C76A F5A -179(3) . . . . ?
O14A S2A C76A F6A 61(3) . . . . ?
O14B S2B C76B F4B -62.9(13) . . . . ?
O14B S2B C76B F5B 178.7(12) . . . . ?
O14B S2B C76B F6B 59.4(15) . . . . ?
O15A S2A C76A F4A -179(3) . . . . ?
O15A S2A C76A F5A 61(3) . . . . ?
O15A S2A C76A F6A -60(3) . . . . ?
O15B S2B C76B F4B -177.9(12) . . . . ?
O15B S2B C76B F5B 63.6(13) . . . . ?
O15B S2B C76B F6B -55.6(15) . . . . ?
O16A S2A C76A F4A 61(3) . . . . ?
O16A S2A C76A F5A -60(3) . . . . ?
O16A S2A C76A F6A 179(3) . . . . ?
O16B S2B C76B F4B 58.4(13) . . . . ?
O16B S2B C76B F5B -60.0(12) . . . . ?
O16B S2B C76B F6B -179.3(13) . . . . ?
O11A S1A C75A F1A -174(2) . . . . ?
O11A S1A C75A F2A 71(2) . . . . ?
O11A S1A C75A F3A -52(2) . . . . ?
O12A S1A C75A F1A 65(2) . . . . ?
O12A S1A C75A F2A -50(2) . . . . ?
O12A S1A C75A F3A -173(2) . . . . ?
O13A S1A C75A F1A -50(3) . . . . ?
O13A S1A C75A F2A -166(3) . . . . ?
O13A S1A C75A F3A 72(3) . . . . ?
O11B S1 C75B F1B -176.1(14) . . . . ?
O11B S1 C75B F2B 61.2(16) . . . . ?
O11B S1 C75B F3B -59.0(15) . . . . ?
O12B S1 C75B F1B 60.6(16) . . . . ?
O12B S1 C75B F2B -62.2(16) . . . . ?
O12B S1 C75B F3B 177.6(15) . . . . ?
O13B S1 C75B F1B -60.4(15) . . . . ?
O13B S1 C75B F2B 176.9(14) . . . . ?
O13B S1 C75B F3B 56.6(15) . . . . ?

loop_
_smtbx_masks_void_nr
_smtbx_masks_void_average_x
_smtbx_masks_void_average_y
_smtbx_masks_void_average_z
_smtbx_masks_void_volume
_smtbx_masks_void_count_electrons
_smtbx_masks_void_content
1 0.000 0.000 0.000 506.1 111.6 '11 H2O'
2 0.000 0.500 0.500 506.1 111.6 '11 H2O'
3 0.456 0.130 0.105 10.2 3.1 '1 ?'
4 0.456 0.370 0.605 10.2 3.1 '1 ?'
5 0.544 0.630 0.395 10.2 3.0 '1 ?'
6 0.544 0.870 0.895 10.2 3.1 '1 ?'
